data_7247194
loop_
_publ_author_name
'Habib, Faiza'
'Tocher, Derek A.'
'Carmalt, Claire J.'

_publ_section_title
;
 Encapsulation of N-containing compounds in a new hydrophilic Cd-based
 crystalline sponge via coordinative alignment method
;
_journal_issue 35
_journal_name_full CrystEngComm
_journal_page_first 5001
_journal_page_last 5011
_journal_paper_doi 10.1039/D3CE00592E
_journal_volume 25
_journal_year 2023
_chemical_formula_moiety '0.33(C271.41 H216 Cd14 N34 O92), 2.17(C3 H8 O), 2.5(C3 H7 N O), 0.67(C3 H6 N O)'
_chemical_formula_sum 'C106.46 H110.99 Cd4.67 N14.5 O36'
_chemical_formula_weight 2694.13
_chemical_name_systematic
'catena- [tetrakis(\m6-4,4?4??-[1,3,5-benzenetriyltris(carbonylimino)]-trisbenzoateo)-bis(\m3-oxo)-penta(dimethlyformamide)-triaqua-hepta cadmium isopropanol'
_space_group_crystal_system monoclinic
_space_group_IT_number 14
_space_group_name_Hall '-P 2yn'
_space_group_name_H-M_alt 'P 1 21/n 1'
_atom_sites_solution_hydrogens mixed
_atom_sites_solution_primary iterative
_audit_creation_date 2022-10-20
_audit_creation_method
;
Olex2 1.2
(compiled 2018.05.29 svn.r3508 for OlexSys, GUI svn.r5506)
;
_audit_update_record
;
2023-02-21 deposited with the CCDC.	2023-08-04 downloaded from the CCDC.
;
_cell_angle_alpha 90
_cell_angle_beta 93.4290(10)
_cell_angle_gamma 90
_cell_formula_units_Z 6
_cell_length_a 14.52210(10)
_cell_length_b 42.7754(2)
_cell_length_c 33.9548(2)
_cell_measurement_reflns_used 92410
_cell_measurement_temperature 150.00(10)
_cell_measurement_theta_max 73.3380
_cell_measurement_theta_min 3.7930
_cell_volume 21054.6(2)
_computing_cell_refinement 'CrysAlisPro 1.171.41.106a (Rigaku OD, 2021)'
_computing_data_collection 'CrysAlisPro 1.171.41.106a (Rigaku OD, 2021)'
_computing_data_reduction 'CrysAlisPro 1.171.41.106a (Rigaku OD, 2021)'
_computing_molecular_graphics 'Olex2 (Dolomanov et al., 2009)'
_computing_publication_material 'Olex2 (Dolomanov et al., 2009)'
_computing_structure_refinement 'ShelXL (Sheldrick, 2015)'
_computing_structure_solution 'olex2.solve (Bourhis et al., 2015)'
_diffrn_ambient_environment N~2~
_diffrn_ambient_temperature 150.00(10)
_diffrn_detector 'CCD plate'
_diffrn_detector_area_resol_mean 5.2031
_diffrn_detector_type Atlas
_diffrn_measured_fraction_theta_full 0.999
_diffrn_measured_fraction_theta_max 0.985
_diffrn_measurement_details
;
List of Runs (angles in degrees, time in seconds):

  # Type    Start    End  Width  t~exp~   \w     \q     \k     \f   Frames
#--------------------------------------------------------------------------
  1  \w    -59.00 -17.90   0.30    0.36    --  -42.62 -57.00   0.00  137
  2  \w   -112.00 -46.90   0.30    0.36    --  -42.62 -38.00 -30.00  217
  3  \w    -66.00  31.20   0.30    0.36    --  -42.62  38.00 -90.00  324
  4  \w    -64.00  28.10   0.30    0.36    --  -42.62  38.00 150.00  307
  5  \w     48.00  89.10   0.30    0.36    --   42.62-125.00-180.00  137
  6  \w     33.00  85.20   0.30    0.36    --   42.62-125.00   0.00  174
  7  \w     34.00  65.80   0.30    1.46    --  106.06 -30.00  30.00  106
  8  \w     78.00 103.80   0.30    1.46    --  106.06  61.00   0.00   86
  9  \w    113.00 164.00   0.30    1.46    --  106.06 125.00-180.00  170
 10  \w     84.00 109.80   0.30    1.46    --  106.06  45.00   0.00   86
 11  \w     81.00 106.80   0.30    1.46    --  106.06  45.00  30.00   86
 12  \w    110.80 177.70   0.30    1.46    --  106.06  77.00 150.00  223
 13  \w    117.00 177.00   0.30    1.46    --  106.06  61.00 -30.00  200
 14  \w     86.00 123.80   0.30    1.46    --  106.06 -30.00  30.00  126
 15  \w    132.00 158.10   0.30    1.46    --  106.06  61.00  30.00   87
 16  \w     97.00 175.00   0.30    1.46    --  106.06 125.00-120.00  260
 17  \w     78.00 108.00   0.30    1.46    --  106.06  61.00  30.00  100
 18  \w     85.00 126.10   0.30    1.46    --  106.06  45.00 -30.00  137
 19  \w     35.00 115.10   0.30    1.46    --  106.06 -45.00-180.00  267
 20  \w     64.00 103.00   0.30    1.46    --  106.06 -94.00 -90.00  130
 21  \w     85.00 110.80   0.30    1.46    --  106.06  61.00 -30.00   86
 22  \w     33.00  77.10   0.30    1.46    --  106.06-125.00  30.00  147
 23  \w     35.00 107.00   0.30    1.46    --  106.06 -94.00-180.00  240
 24  \w     65.00 166.10   0.30    1.46    --  106.06  15.00  90.00  337
;
_diffrn_measurement_device 'four-circle diffractometer'
_diffrn_measurement_device_type 'SuperNova, Dual, Cu at home/near, Atlas'
_diffrn_measurement_method '\w scans'
_diffrn_orient_matrix_type 'CrysAlisPro convention (1999,Acta A55,543-557)'
_diffrn_orient_matrix_UB_11 0.0179017000
_diffrn_orient_matrix_UB_12 -0.0257441000
_diffrn_orient_matrix_UB_13 -0.0303472000
_diffrn_orient_matrix_UB_21 0.0979272000
_diffrn_orient_matrix_UB_22 -0.0047082000
_diffrn_orient_matrix_UB_23 0.0190822000
_diffrn_orient_matrix_UB_31 -0.0372087000
_diffrn_orient_matrix_UB_32 -0.0247332000
_diffrn_orient_matrix_UB_33 0.0279500000
_diffrn_radiation_monochromator mirror
_diffrn_radiation_probe x-ray
_diffrn_radiation_type CuK\a
_diffrn_radiation_wavelength 1.54184
_diffrn_reflns_av_R_equivalents 0.0486
_diffrn_reflns_av_unetI/netI 0.0351
_diffrn_reflns_Laue_measured_fraction_full 0.999
_diffrn_reflns_Laue_measured_fraction_max 0.985
_diffrn_reflns_limit_h_max 16
_diffrn_reflns_limit_h_min -17
_diffrn_reflns_limit_k_max 52
_diffrn_reflns_limit_k_min -52
_diffrn_reflns_limit_l_max 42
_diffrn_reflns_limit_l_min -39
_diffrn_reflns_number 166683
_diffrn_reflns_point_group_measured_fraction_full 0.999
_diffrn_reflns_point_group_measured_fraction_max 0.985
_diffrn_reflns_theta_full 67.684
_diffrn_reflns_theta_max 73.536
_diffrn_reflns_theta_min 3.541
_diffrn_source 'micro-focus sealed X-ray tube'
_diffrn_source_type 'SuperNova (Cu) X-ray Source'
_exptl_absorpt_coefficient_mu 6.177
_exptl_absorpt_correction_T_max 1.00000
_exptl_absorpt_correction_T_min 0.41218
_exptl_absorpt_correction_type multi-scan
_exptl_absorpt_process_details
;
CrysAlisPro 1.171.41.106a (Rigaku Oxford Diffraction, 2021)
Empirical absorption correction using spherical harmonics,
implemented in SCALE3 ABSPACK scaling algorithm.
;
_exptl_crystal_colour 'clear light colourless'
_exptl_crystal_colour_lustre clear
_exptl_crystal_colour_modifier light
_exptl_crystal_colour_primary colourless
_exptl_crystal_density_diffrn 1.275
_exptl_crystal_description block
_exptl_crystal_F_000 8179
_exptl_crystal_size_max 0.2
_exptl_crystal_size_mid 0.15
_exptl_crystal_size_min 0.03
_refine_diff_density_max 2.695
_refine_diff_density_min -1.391
_refine_diff_density_rms 0.132
_refine_ls_extinction_method none
_refine_ls_goodness_of_fit_ref 1.035
_refine_ls_hydrogen_treatment mixed
_refine_ls_matrix_type full
_refine_ls_number_parameters 2227
_refine_ls_number_reflns 41791
_refine_ls_number_restraints 240
_refine_ls_restrained_S_all 1.177
_refine_ls_R_factor_all 0.0596
_refine_ls_R_factor_gt 0.0550
_refine_ls_shift/su_max 0.005
_refine_ls_shift/su_mean 0.000
_refine_ls_structure_factor_coef Fsqd
_refine_ls_weighting_details 'w=1/[\s^2^(Fo^2^)+(0.1134P)^2^+28.2186P] where P=(Fo^2^+2Fc^2^)/3'
_refine_ls_weighting_scheme calc
_refine_ls_wR_factor_gt 0.1602
_refine_ls_wR_factor_ref 0.1673
_reflns_Friedel_coverage 0.000
_reflns_number_gt 37416
_reflns_number_total 41791
_reflns_threshold_expression 'I > 2\s(I)'
_cod_data_source_file d3ce00592e2.cif
_cod_data_source_block xstr1347_auto
_cod_depositor_comments 'Adding full bibliography for 7247186--7247196.cif.'
_cod_original_formula_sum 'C106.46 H110.99 Cd4.67 N14.50 O36'
_cod_database_code 7247194
_shelx_shelxl_version_number 2017/1
_chemical_oxdiff_formula C136H50N9O50Cd7
_shelx_space_group_comment
;
The symmetry employed for this shelxl refinement is uniquely defined
by the following loop, which should always be used as a source of
symmetry information in preference to the above space-group names.
They are only intended as comments.
;
_shelx_estimated_absorpt_t_max 0.836
_shelx_estimated_absorpt_t_min 0.371
_diffrn_oxdiff_digest_frames
;
01ece87772522c83f1401e692601c9fe0f000304a39
;
_reflns_odcompleteness_completeness 99.96
_reflns_odcompleteness_iscentric 1
_reflns_odcompleteness_theta 66.97
_olex2_refinement_description
;
1. Fixed Uiso
 At 1.2 times of:
  All C(H) groups, All N(H) groups
 At 1.5 times of:
  All C(H,H,H) groups, All O(H) groups
2. Restrained distances
 C161-C162
 1.5 with sigma of 0.02
 C165-C166
 1.5 with sigma of 0.02
 C164-C165
 1.5 with sigma of 0.02
 N1-C1 = N21-C147 = N21-C146 = N20B-C158 = N20B-C159 = N18-C140 = N18-C141 =
 N19-C143 = N19-C144 = N22-C137 = N22-C138 = N13A-C98A = N13A-C99A = N12-C102 =
 N12-C103 = N17-C135 = N17-C136
 1.45 with sigma of 0.002
 N22-C139 = N12-C101 = N19-C145 = N18-C142 = N20B-C160
 1.34 with sigma of 0.002
 O46-C134 = O35-C97 = O32-C101 = O47-C139 = O57-C145 = O48-C142 = O50-C148 =
 O1-C3 = O5-C6
 1.23 with sigma of 0.002
 C169-C167 = C168-C167 = C166-C165 = C165-C164 = C163-C162 = C162-C161 = C157-
 C155 = C157-C156 = C153-C152 = C154-C153 = C151-C150 = C150-C149
 1.54 with sigma of 0.002
 O56-C167 = O55-C165 = O54-C162 = O52-C153 = O51-C150 = O49-C157
 1.23 with sigma of 0.002
 C166-C164
 2.5 with sigma of 0.002
 O49-C157 = O52-C153 = O54-C162 = O55-C165 = O56-C167 = O51-C150
 1.34 with sigma of 0.002
 O51-C150 = O56-C167 = O55-C165 = O54-C162 = O52-C153 = O49-C157
 1.34 with sigma of 0.002
 C97-H97
 0.98 with sigma of 0.02
3. Uiso/Uaniso restraints and constraints
Uanis(C97) \\sim Ueq, Uanis(N13A) \\sim Ueq, Uanis(C99A) \\sim Ueq, Uanis(C98A)
\\sim Ueq: with sigma of 0.001 and sigma for terminal atoms of 0.002
Uanis(C138) \\sim Ueq, Uanis(N22) \\sim Ueq, Uanis(C137) \\sim Ueq, Uanis(C139)
\\sim Ueq, Uanis(O47) \\sim Ueq: with sigma of 0.001 and sigma for terminal
atoms of 0.002
Uanis(C159) \\sim Ueq, Uanis(N20B) \\sim Ueq, Uanis(C158) \\sim Ueq,
Uanis(C160) \\sim Ueq, Uanis(O53) \\sim Ueq: with sigma of 0.001 and sigma for
terminal atoms of 0.002
Uanis(C162) \\sim Ueq, Uanis(C161) \\sim Ueq, Uanis(C163) \\sim Ueq: with sigma
of 0.001 and sigma for terminal atoms of 0.002
Uanis(O52) \\sim Ueq, Uanis(C153) \\sim Ueq, Uanis(C152) \\sim Ueq, Uanis(C154)
\\sim Ueq: with sigma of 0.001 and sigma for terminal atoms of 0.002
Uanis(C150) \\sim Ueq, Uanis(C151) \\sim Ueq, Uanis(C149) \\sim Ueq, Uanis(O51)
\\sim Ueq, Uanis(C157) \\sim Ueq, Uanis(O49) \\sim Ueq, Uanis(C155) \\sim Ueq,
Uanis(C156) \\sim Ueq: with sigma of 0.001 and sigma for terminal atoms of 0.002
Uanis(N13A) = Uanis(C97) = Uanis(C99A) = Uanis(C98A)
Uanis(C166) = Uanis(C165) = Uanis(C164) = Uanis(O55)
Uanis(C154) = Uanis(C153) = Uanis(C152) = Uanis(O52)
Uanis(N2) = Uanis(C6) = Uanis(C5) = Uanis(C4)
Uanis(C3) = Uanis(N1) = Uanis(C1) = Uanis(C2)
Uanis(C167) = Uanis(C169) = Uanis(C168) = Uanis(O56)
Uanis(C100) = Uanis(O34)
Uanis(O33) = Uanis(C100) = Uanis(O34)
4. Others
 Fixed Sof: Cd5(0.85) O49(0.5) H49(0.5) C155(0.5) H15A(0.5) H15B(0.5)
 H15C(0.5) C157(0.5) H157(0.5) C156(0.5) H15D(0.5) H15E(0.5) H15F(0.5)
 O56(0.75) H56A(0.75) C169(0.75) H16B(0.75) H16C(0.75) H16D(0.75) C167(0.75)
 H167(0.75) C168(0.75) H16E(0.75) H16F(0.75) H16G(0.75) O55(0.5) H55(0.5)
 C165(0.5) H165(0.5) C164(0.5) H16H(0.5) H16I(0.5) H16J(0.5) C166(0.5)
 H16K(0.5) H16L(0.5) H16M(0.5) O52(0.5) H52(0.5) C154(0.5) H15G(0.5) H15H(0.5)
 H15I(0.5) C153(0.5) H153(0.5) C152(0.5) H15J(0.5) H15K(0.5) H15L(0.5) O51(0.5)
 H51(0.5) O50(0.75) N21(0.75) C149(0.5) H14A(0.5) H14B(0.5) H14C(0.5) C150(0.5)
 H150(0.5) C147(0.75) H14D(0.75) H14E(0.75) H14F(0.75) C146(0.75) H14G(0.75)
 H14H(0.75) H14I(0.75) C148(0.75) H148(0.75) C151(0.5) H15M(0.5) H15N(0.5)
 H15O(0.5) O54(0.5) H54A(0.5) C162(0.5) H162(0.5) C161(0.5) H16N(0.5) H16O(0.5)
 H16P(0.5) C163(0.5) H16Q(0.5) H16R(0.5) H16S(0.5) Cd5B(0.15)
5.a Ternary CH refined with riding coordinates:
 C157(H157), C167(H167), C165(H165), C153(H153), C150(H150), C162(H162)
5.b Aromatic/amide H refined with riding coordinates:
 N5(H5), N9(H9), N14(H14), N3(H3), N4(H4), N10(H10), N15(H15), N8(H8),
 N11(H11), N7(H7), N16(H16), N6(H6), C109(H109), C117(H117), C100(H100),
 C3(H3A), C76(H76), C87(H87), C39(H39), C16(H16A), C40(H40), C27(H27), C84(H84),
  C94(H94), C53(H53), C18(H18), C34(H34), C107(H107), C42(H42), C134(H134),
 C23(H23), C43(H43), C78(H78), C115(H115), C13(H13), C86(H86), C20(H20),
 C92(H92), C123(H123), C131(H131), C121(H121), C10(H10G), C46(H46), C6(H6A),
 C113(H113), C72(H72), C73(H73), C24(H24), C80(H80), C31(H31), C12(H12),
 C57(H57), C9(H9A), C95(H95), C106(H106), C101(H101), C54(H54), C110(H110),
 C56(H56), C61(H61), C32(H32), C62(H62), C129(H129), C64(H64), C65(H65),
 C120(H120), C124(H124), C35(H35), C69(H69), C128(H128), C70(H70), C132(H132),
 C83(H83), C48(H48), C26(H26), C91(H91), C50(H50), C148(H148), C145(H145),
 C139(H139), C142(H142)
5.c Idealised Me refined as rotating group:
 C5(H5A,H5B,H5C), C136(H13A,H13B,H13C), C103(H10A,H10B,H10C), C99A(H99A,H99B,
 H99C), C1(H1A,H1B,H1C), C98A(H98A,H98B,H98C), C102(H10D,H10E,H10F), C2(H2A,H2B,
 H2C), C135(H13D,H13E,H13F), C4(H4A,H4B,H4C), C155(H15A,H15B,H15C), C156(H15D,
 H15E,H15F), C169(H16B,H16C,H16D), C168(H16E,H16F,H16G), C164(H16H,H16I,H16J),
 C166(H16K,H16L,H16M), C154(H15G,H15H,H15I), C152(H15J,H15K,H15L), C149(H14A,
 H14B,H14C), C147(H14D,H14E,H14F), C146(H14G,H14H,H14I), C151(H15M,H15N,H15O),
 C144(H14J,H14K,H14L), C143(H14M,H14N,H14O), C161(H16N,H16O,H16P), C163(H16Q,
 H16R,H16S), C138(H13G,H13H,H13I), C137(H13J,H13K,H13L), C158(H15P,H15Q,H15R),
 C159(H15S,H15T,H15U), C140(H14P,H14Q,H14R), C141(H14S,H14T,H14U)
5.d Idealised tetrahedral OH refined as rotating group:
 O49(H49), O56(H56A), O55(H55), O52(H52), O51(H51), O54(H54A)
;
_olex2_submission_original_sample_id xstr1347
_olex2_submission_special_instructions 'No special instructions were received'
_oxdiff_exptl_absorpt_empirical_details
;
Empirical correction (ABSPACK) includes:
- Absorption correction using spherical harmonics
- Frame scaling
- Detector area scaling
;
_oxdiff_exptl_absorpt_empirical_full_max 1.865
_oxdiff_exptl_absorpt_empirical_full_min 0.728

loop_
_space_group_symop_operation_xyz
'x, y, z'
'-x+1/2, y+1/2, -z+1/2'
'-x, -y, -z'
'x-1/2, -y-1/2, z-1/2'

loop_
_atom_site_label
_atom_site_type_symbol
_atom_site_fract_x
_atom_site_fract_y
_atom_site_fract_z
_atom_site_U_iso_or_equiv
_atom_site_adp_type
_atom_site_occupancy
_atom_site_site_symmetry_order
_atom_site_calc_flag
_atom_site_refinement_flags_posn
_atom_site_refinement_flags_adp
_atom_site_refinement_flags_occupancy
_atom_site_disorder_assembly
_atom_site_disorder_group
Cd6 Cd 0.09206(2) 0.84148(2) 1.41568(2) 0.02961(7) Uani 1 1 d . . . . .
Cd4 Cd 0.04564(2) -0.07919(2) 0.41593(2) 0.02456(7) Uani 1 1 d . . . . .
Cd5 Cd 0.25307(2) 0.89148(2) 1.37685(2) 0.03028(8) Uani 0.85 1 d . . P A 1
Cd2 Cd -0.05270(2) 0.36163(2) 0.45309(2) 0.02762(7) Uani 1 1 d . . . . .
Cd7 Cd 0.33384(2) 0.63325(2) 0.88909(2) 0.03474(8) Uani 1 1 d . . . . .
Cd3 Cd -0.24828(2) 0.40288(2) 0.41076(2) 0.03408(8) Uani 1 1 d . . . . .
Cd1 Cd 0.16098(2) 0.40339(2) 0.43617(2) 0.03206(7) Uani 1 1 d . . . . .
O18 O 0.6550(3) 1.04163(8) 0.92467(11) 0.0580(10) Uani 1 1 d . . . . .
O19 O 0.6741(3) 1.07187(7) 0.87338(10) 0.0480(8) Uani 1 1 d . . . . .
O12 O 0.4907(2) 0.62453(6) 0.94752(8) 0.0329(6) Uani 1 1 d . . . . .
O22 O 0.2192(2) 0.87049(8) 0.44476(9) 0.0471(8) Uani 1 1 d . . . . .
O14 O 0.4542(2) 0.67530(8) 0.88557(10) 0.0485(8) Uani 1 1 d . . . . .
O16 O 0.4120(2) 0.79144(6) 0.71798(9) 0.0401(7) Uani 1 1 d . . . . .
O2 O 0.1870(2) 0.80687(7) 1.39243(10) 0.0458(7) Uani 1 1 d . . . . .
O13 O 0.1939(4) 0.65824(15) 0.8913(2) 0.109(2) Uani 1 1 d . . . . .
O32 O 0.3156(3) 0.40455(10) 0.44334(12) 0.0621(10) Uani 1 1 d D . . . .
O15 O 0.3623(4) 0.66160(9) 0.83535(12) 0.0685(12) Uani 1 1 d . . . . .
O3 O 0.2823(4) 0.84066(8) 1.36564(14) 0.0714(13) Uani 1 1 d . . . . .
O17 O 0.5590(4) 0.90347(7) 0.82206(10) 0.0635(12) Uani 1 1 d . . . . .
O28 O 0.1957(3) 0.14224(7) 0.88255(10) 0.0476(8) Uani 1 1 d . . . . .
O20 O 0.3931(2) 0.92565(6) 0.64819(8) 0.0362(6) Uani 1 1 d . . . . .
O5 O 0.3961(3) 0.89804(11) 1.40580(16) 0.0765(13) Uani 1 1 d D . . . .
O24 O 0.2620(2) 0.58706(7) 0.87829(12) 0.0500(8) Uani 1 1 d . . . . .
O42 O 0.2472(3) 0.10943(7) 0.34072(9) 0.0561(10) Uani 1 1 d . . . . .
O36 O 0.1698(3) 0.35523(7) 0.41256(11) 0.0485(8) Uani 1 1 d . . . . .
O26 O 0.3796(3) 0.30623(7) 0.86066(12) 0.0576(10) Uani 1 1 d . . . . .
O38 O 0.3290(3) 0.24280(7) 0.28406(10) 0.0482(8) Uani 1 1 d . . . . .
O33 O 0.0021(3) 0.40411(10) 0.42217(15) 0.0713(8) Uani 1 1 d . . . . .
O30 O 0.0391(2) 0.36933(8) 0.50816(9) 0.0457(7) Uani 1 1 d . . . . .
O35 O -0.1218(3) 0.32227(8) 0.48481(11) 0.0524(8) Uani 1 1 d D . . . .
O1 O 0.0786(3) 0.81128(9) 1.46952(11) 0.0611(10) Uani 1 1 d D . . . .
O37 O 0.0450(3) 0.32818(7) 0.42962(11) 0.0479(8) Uani 1 1 d . . . . .
O34 O -0.1209(3) 0.42615(10) 0.39164(15) 0.0713(8) Uani 1 1 d . . . . .
O39 O 0.37764(19) 0.17193(6) 0.16292(8) 0.0303(5) Uani 1 1 d . . . . .
O46 O -0.0292(2) -0.05379(8) 0.46330(10) 0.0513(8) Uani 1 1 d D . . . .
O41 O 0.1824(2) 0.11185(8) -0.03145(9) 0.0438(7) Uani 1 1 d . . . . .
O40 O 0.3338(2) 0.10562(6) -0.02557(8) 0.0364(6) Uani 1 1 d . . . . .
O6 O 0.4223(2) 0.67395(6) 1.33661(8) 0.0363(6) Uani 1 1 d . . . . .
O45 O 0.0985(2) -0.11645(6) 0.37671(8) 0.0320(6) Uani 1 1 d . . . . .
O44 O 0.1050(2) -0.03706(7) 0.39017(10) 0.0446(7) Uani 1 1 d . . . . .
O21 O 0.1665(2) 0.91674(7) 0.46240(8) 0.0367(6) Uani 1 1 d . . . . .
O4 O 0.3029(6) 0.89619(15) 1.31425(18) 0.110(2) Uani 1 1 d . . . . .
O23 O 0.4121(2) 0.58401(6) 0.87551(8) 0.0341(6) Uani 1 1 d . . . . .
O7 O 0.5250(3) 0.55449(7) 1.24184(9) 0.0602(11) Uani 1 1 d . . . . .
O25 O 0.39874(19) 0.42192(6) 0.85126(8) 0.0288(5) Uani 1 1 d . . . . .
O8 O 0.6817(3) 0.43041(7) 1.35840(10) 0.0548(9) Uani 1 1 d . . . . .
O9 O 0.6983(3) 0.45479(7) 1.41494(10) 0.0537(9) Uani 1 1 d . . . . .
O27 O 0.3428(3) 0.14597(7) 0.90033(10) 0.0497(8) Uani 1 1 d . . . . .
O10 O 0.3981(2) 0.67502(6) 1.15184(8) 0.0331(6) Uani 1 1 d . . . . .
O29 O 0.2164(4) 0.33184(8) 0.69278(11) 0.0780(15) Uani 1 1 d . . . . .
O11 O 0.3435(2) 0.63761(8) 0.95330(9) 0.0451(7) Uani 1 1 d . . . . .
O31 O 0.1503(3) 0.40438(8) 0.50065(9) 0.0518(9) Uani 1 1 d . . . . .
O43 O 0.2360(3) -0.05617(8) 0.37026(14) 0.0583(10) Uani 1 1 d . . . . .
N5 N 0.4729(2) 0.63067(7) 1.13530(9) 0.0268(6) Uani 1 1 d . . . . .
H5 H 0.504202 0.614524 1.145002 0.032 Uiso 1 1 calc R . . . .
N2 N 0.5144(6) 0.8778(2) 1.4448(3) 0.1162(17) Uani 1 1 d . . . . .
N9 N 0.2797(3) 0.44680(8) 0.81897(12) 0.0409(9) Uani 1 1 d . . . . .
H9 H 0.231964 0.444446 0.802001 0.049 Uiso 1 1 calc R . . . .
N14 N 0.2236(2) 0.22420(7) 0.32551(10) 0.0314(7) Uani 1 1 d . . . . .
H14 H 0.195487 0.206914 0.332108 0.038 Uiso 1 1 calc R . . . .
N3 N 0.4267(3) 0.71388(7) 1.29252(10) 0.0320(7) Uani 1 1 d . . . . .
H3 H 0.447913 0.719218 1.269727 0.038 Uiso 1 1 calc R . . . .
N4 N 0.5490(2) 0.56822(7) 1.30627(9) 0.0297(6) Uani 1 1 d . . . . .
H4 H 0.546616 0.584102 1.322652 0.036 Uiso 1 1 calc R . . . .
N10 N 0.2607(3) 0.28193(7) 0.82652(11) 0.0378(8) Uani 1 1 d . . . . .
H10 H 0.215803 0.285223 0.808445 0.045 Uiso 1 1 calc R . . . .
N17 N -0.0147(3) -0.03876(9) 0.52798(12) 0.0543(11) Uani 1 1 d D . . . .
N15 N 0.2307(3) 0.07831(7) 0.28744(10) 0.0354(7) Uani 1 1 d . . . . .
H15 H 0.229350 0.077374 0.261520 0.043 Uiso 1 1 calc R . . . .
N13A N -0.1189(5) 0.2925(2) 0.5392(2) 0.1041(13) Uani 1 1 d D U . B 1
N8 N 0.4002(3) 0.87740(7) 0.62019(10) 0.0345(7) Uani 1 1 d . . . . .
H8 H 0.422819 0.858500 0.624152 0.041 Uiso 1 1 calc R . . . .
N11 N 0.2001(3) 0.38390(8) 0.68640(10) 0.0355(7) Uani 1 1 d . . . . .
H11 H 0.203342 0.401948 0.698850 0.043 Uiso 1 1 calc R . . . .
N7 N 0.5494(2) 0.94605(7) 0.78274(10) 0.0322(7) Uani 1 1 d . . . . .
H7 H 0.535045 0.952383 0.758486 0.039 Uiso 1 1 calc R . . . .
N16 N 0.2500(3) 0.14140(9) 0.15226(10) 0.0382(8) Uani 1 1 d . . . . .
H16 H 0.202851 0.133332 0.163853 0.046 Uiso 1 1 calc R . . . .
N12 N 0.4394(4) 0.40689(16) 0.40580(19) 0.0854(18) Uani 1 1 d D . . . .
N6 N 0.4892(2) 0.79626(7) 0.77776(10) 0.0327(7) Uani 1 1 d . . . . .
H6 H 0.524026 0.808942 0.792630 0.039 Uiso 1 1 calc R . . . .
N1 N 0.1436(5) 0.79060(17) 1.52502(18) 0.0920(12) Uani 1 1 d D . . . .
C109 C 0.1304(3) 0.24891(9) 0.37162(13) 0.0376(9) Uani 1 1 d . . . . .
H109 H 0.098420 0.229661 0.373645 0.045 Uiso 1 1 calc R . . . .
C82 C 0.2657(3) 0.25183(9) 0.84290(12) 0.0369(9) Uani 1 1 d . . . . .
C5 C 0.5741(7) 0.9049(2) 1.4402(4) 0.1162(17) Uani 1 1 d . . . . .
H5A H 0.597787 0.904633 1.413795 0.174 Uiso 1 1 calc GR . . . .
H5B H 0.625828 0.904064 1.460093 0.174 Uiso 1 1 calc GR . . . .
H5C H 0.538667 0.924069 1.443665 0.174 Uiso 1 1 calc GR . . . .
C36 C 0.4217(3) 0.63150(9) 0.96810(11) 0.0335(8) Uani 1 1 d . . . . .
C117 C 0.2701(3) 0.16266(8) 0.29808(11) 0.0293(7) Uani 1 1 d . . . . .
H117 H 0.265865 0.163603 0.325864 0.035 Uiso 1 1 calc R . . . .
C100 C -0.0404(4) 0.42303(15) 0.3993(2) 0.0713(8) Uani 1 1 d . . . . .
H100 H -0.002136 0.437045 0.385955 0.086 Uiso 1 1 calc R . . . .
C37 C 0.4207(4) 0.67989(10) 0.85110(14) 0.0442(10) Uani 1 1 d . . . . .
C3 C 0.1481(4) 0.8022(2) 1.4887(2) 0.0920(12) Uani 1 1 d D . . . .
H3A H 0.206224 0.803473 1.477321 0.110 Uiso 1 1 calc R . . . .
C125 C 0.2571(3) 0.11247(9) -0.01089(12) 0.0370(9) Uani 1 1 d . . . . .
C76 C 0.2694(3) 0.39060(8) 0.76863(11) 0.0297(8) Uani 1 1 d . . . . .
H76 H 0.259021 0.409508 0.754371 0.036 Uiso 1 1 calc R . . . .
C7 C 0.2516(4) 0.81369(10) 1.37153(14) 0.0449(11) Uani 1 1 d . . . . .
C133 C 0.1763(3) -0.03536(10) 0.37201(14) 0.0429(10) Uani 1 1 d . . . . .
C87 C 0.3452(3) 0.24007(9) 0.86269(13) 0.0403(10) Uani 1 1 d . . . . .
H87 H 0.398540 0.252797 0.866581 0.048 Uiso 1 1 calc R . . . .
C38 C 0.4445(3) 0.70921(10) 0.82998(13) 0.0398(9) Uani 1 1 d . . . . .
C39 C 0.5103(4) 0.72941(10) 0.84539(14) 0.0454(11) Uani 1 1 d . . . . .
H39 H 0.545355 0.724081 0.868942 0.054 Uiso 1 1 calc R . . . .
C16 C 0.4507(3) 0.66739(8) 1.23208(11) 0.0263(7) Uani 1 1 d . . . . .
H16A H 0.435425 0.687998 1.223546 0.032 Uiso 1 1 calc R . . . .
C17 C 0.4625(3) 0.64370(8) 1.20421(10) 0.0263(7) Uani 1 1 d . . . . .
C136 C -0.1053(4) -0.04978(16) 0.5372(2) 0.0757(19) Uani 1 1 d D . . . .
H13A H -0.140049 -0.055968 0.512800 0.114 Uiso 1 1 calc GR . . . .
H13B H -0.138368 -0.033022 0.550062 0.114 Uiso 1 1 calc GR . . . .
H13C H -0.098813 -0.067815 0.554949 0.114 Uiso 1 1 calc GR . . . .
C40 C 0.5259(4) 0.75751(10) 0.82685(14) 0.0435(10) Uani 1 1 d . . . . .
H40 H 0.572460 0.771182 0.837549 0.052 Uiso 1 1 calc R . . . .
C79 C 0.2964(3) 0.33536(8) 0.81107(12) 0.0302(8) Uani 1 1 d . . . . .
C27 C 0.5989(3) 0.53835(9) 1.36313(12) 0.0351(8) Uani 1 1 d . . . . .
H27 H 0.591835 0.556717 1.378392 0.042 Uiso 1 1 calc R . . . .
C84 C 0.1888(3) 0.20266(10) 0.85201(15) 0.0444(11) Uani 1 1 d . . . . .
H84 H 0.135313 0.189968 0.848248 0.053 Uiso 1 1 calc R . . . .
C11 C 0.3853(3) 0.73781(9) 1.31446(12) 0.0339(8) Uani 1 1 d . . . . .
C94 C 0.0893(3) 0.36341(12) 0.58837(13) 0.0442(11) Uani 1 1 d . . . . .
H94 H 0.048030 0.348365 0.576666 0.053 Uiso 1 1 calc R . . . .
C41 C 0.4744(3) 0.76599(9) 0.79286(12) 0.0343(8) Uani 1 1 d . . . . .
C53 C 0.5889(4) 0.96443(10) 0.85087(15) 0.0511(12) Uani 1 1 d . . . . .
H53 H 0.576460 0.944428 0.861511 0.061 Uiso 1 1 calc R . . . .
C103 C 0.4830(9) 0.3970(4) 0.3705(3) 0.153(6) Uani 1 1 d D . . . .
H10A H 0.500102 0.415486 0.355496 0.229 Uiso 1 1 calc GR . . . .
H10B H 0.439974 0.384111 0.354289 0.229 Uiso 1 1 calc GR . . . .
H10C H 0.538515 0.384869 0.378036 0.229 Uiso 1 1 calc GR . . . .
C18 C 0.4847(3) 0.61388(8) 1.21733(10) 0.0267(7) Uani 1 1 d . . . . .
H18 H 0.490812 0.597549 1.198700 0.032 Uiso 1 1 calc R . . . .
C34 C 0.5158(3) 0.62054(9) 1.03057(11) 0.0315(8) Uani 1 1 d . . . . .
H34 H 0.562895 0.612292 1.015326 0.038 Uiso 1 1 calc R . . . .
C99A C -0.2183(5) 0.2905(2) 0.5398(3) 0.1041(13) Uani 1 1 d D U . B 1
H99A H -0.235436 0.270216 0.550614 0.156 Uiso 1 1 calc GR . . B 1
H99B H -0.245884 0.292620 0.512865 0.156 Uiso 1 1 calc GR . . B 1
H99C H -0.241008 0.307294 0.556294 0.156 Uiso 1 1 calc GR . . B 1
C1 C 0.0581(5) 0.7891(2) 1.5449(2) 0.0920(12) Uani 1 1 d D . . . .
H1A H 0.009797 0.800447 1.529475 0.138 Uiso 1 1 calc GR . . . .
H1B H 0.067119 0.798587 1.571153 0.138 Uiso 1 1 calc GR . . . .
H1C H 0.039637 0.767189 1.547664 0.138 Uiso 1 1 calc GR . . . .
C107 C 0.2506(4) 0.27924(10) 0.34479(15) 0.0461(11) Uani 1 1 d . . . . .
H107 H 0.300547 0.281020 0.328093 0.055 Uiso 1 1 calc R . . . .
C98A C -0.0649(7) 0.2791(2) 0.5723(3) 0.1041(13) Uani 1 1 d D U . B 1
H98A H -0.038973 0.295871 0.589151 0.156 Uiso 1 1 calc GR . . B 1
H98B H -0.014692 0.266514 0.562456 0.156 Uiso 1 1 calc GR . . B 1
H98C H -0.104512 0.265765 0.587545 0.156 Uiso 1 1 calc GR . . B 1
C42 C 0.4113(4) 0.74483(12) 0.77613(16) 0.0577(15) Uani 1 1 d . . . . .
H42 H 0.378005 0.749688 0.751974 0.069 Uiso 1 1 calc R . . . .
C134 C 0.0155(3) -0.04212(10) 0.49152(12) 0.0488(11) Uani 1 1 d D . . . .
H134 H 0.075985 -0.034929 0.487232 0.059 Uiso 1 1 calc R . . . .
C111 C 0.2815(3) 0.22165(8) 0.29574(11) 0.0305(8) Uani 1 1 d . . . . .
C23 C 0.5868(4) 0.51208(9) 1.30060(13) 0.0414(10) Uani 1 1 d . . . . .
H23 H 0.572470 0.512189 1.272934 0.050 Uiso 1 1 calc R . . . .
C43 C 0.3968(4) 0.71643(12) 0.79480(16) 0.0580(14) Uani 1 1 d . . . . .
H43 H 0.353756 0.701902 0.783214 0.070 Uiso 1 1 calc R . . . .
C78 C 0.2675(3) 0.33440(8) 0.77152(12) 0.0332(8) Uani 1 1 d . . . . .
H78 H 0.257120 0.314794 0.758882 0.040 Uiso 1 1 calc R . . . .
C115 C 0.2722(3) 0.13231(8) 0.23862(11) 0.0286(7) Uani 1 1 d . . . . .
H115 H 0.265700 0.112874 0.225208 0.034 Uiso 1 1 calc R . . . .
C13 C 0.2799(3) 0.75650(10) 1.36071(14) 0.0414(9) Uani 1 1 d . . . . .
H13 H 0.235387 0.752105 1.379357 0.050 Uiso 1 1 calc R . . . .
C19 C 0.4984(3) 0.60744(8) 1.25755(11) 0.0276(7) Uani 1 1 d . . . . .
C86 C 0.3454(3) 0.20942(10) 0.87672(13) 0.0386(9) Uani 1 1 d . . . . .
H86 H 0.399706 0.201284 0.889951 0.046 Uiso 1 1 calc R . . . .
C119 C 0.2546(3) 0.13538(10) 0.11134(12) 0.0385(9) Uani 1 1 d . . . . .
C90 C 0.1726(3) 0.38417(10) 0.64555(11) 0.0355(8) Uani 1 1 d . . . . .
C20 C 0.4853(3) 0.63073(8) 1.28498(11) 0.0276(7) Uani 1 1 d . . . . .
H20 H 0.492530 0.626290 1.312404 0.033 Uiso 1 1 calc R . . . .
C92 C 0.1839(4) 0.40876(11) 0.58211(13) 0.0444(10) Uani 1 1 d . . . . .
H92 H 0.208214 0.424892 0.566559 0.053 Uiso 1 1 calc R . . . .
C123 C 0.1751(4) 0.12780(14) 0.04840(14) 0.0517(12) Uani 1 1 d . . . . .
H123 H 0.119378 0.127689 0.032260 0.062 Uiso 1 1 calc R . . . .
C96 C 0.1026(3) 0.38679(11) 0.52059(12) 0.0400(9) Uani 1 1 d . . . . .
C44 C 0.4550(3) 0.80764(8) 0.74269(11) 0.0299(8) Uani 1 1 d . . . . .
C102 C 0.4857(6) 0.4293(2) 0.4323(3) 0.082(4) Uani 0.70(2) 1 d D . . . .
H10D H 0.538520 0.419199 0.446400 0.122 Uiso 1 1 calc GR . . . .
H10E H 0.442558 0.436748 0.451305 0.122 Uiso 1 1 calc GR . . . .
H10F H 0.507235 0.446986 0.417007 0.122 Uiso 1 1 calc GR . . . .
C127 C 0.2154(3) 0.05031(9) 0.30879(13) 0.0361(9) Uani 1 1 d . . . . .
C55 C 0.6361(3) 1.01859(10) 0.86066(14) 0.0412(10) Uani 1 1 d . . . . .
C2 C 0.2269(7) 0.7810(2) 1.5471(2) 0.0920(12) Uani 1 1 d . . . . .
H2A H 0.221469 0.758966 1.554713 0.138 Uiso 1 1 calc GR . . . .
H2B H 0.235951 0.793881 1.570843 0.138 Uiso 1 1 calc GR . . . .
H2C H 0.279693 0.783484 1.530719 0.138 Uiso 1 1 calc GR . . . .
C131 C 0.1443(4) 0.02122(10) 0.35918(14) 0.0436(10) Uani 1 1 d . . . . .
H131 H 0.102162 0.020475 0.379494 0.052 Uiso 1 1 calc R . . . .
C33 C 0.4368(3) 0.63281(8) 1.01195(11) 0.0293(7) Uani 1 1 d . . . . .
C45 C 0.4690(3) 0.84191(8) 0.73551(11) 0.0292(7) Uani 1 1 d . . . . .
C29 C 0.4414(3) 0.65149(8) 1.16141(11) 0.0278(7) Uani 1 1 d . . . . .
C135 C 0.0436(5) -0.02523(14) 0.55974(16) 0.0724(18) Uani 1 1 d D . . . .
H13D H 0.013910 -0.006481 0.569682 0.109 Uiso 1 1 calc GR . . . .
H13E H 0.103402 -0.019576 0.549846 0.109 Uiso 1 1 calc GR . . . .
H13F H 0.052860 -0.040489 0.581137 0.109 Uiso 1 1 calc GR . . . .
C21 C 0.5247(3) 0.57398(8) 1.26800(11) 0.0332(8) Uani 1 1 d . . . . .
C121 C 0.3387(3) 0.12092(10) 0.05548(12) 0.0383(9) Uani 1 1 d . . . . .
H121 H 0.395260 0.116072 0.044174 0.046 Uiso 1 1 calc R . . . .
C8 C 0.2995(3) 0.78688(10) 1.35207(13) 0.0404(9) Uani 1 1 d . . . . .
C10 C 0.4080(5) 0.76838(11) 1.30669(19) 0.0637(17) Uani 1 1 d . . . . .
H10G H 0.453455 0.772744 1.288457 0.076 Uiso 1 1 calc R . . . .
C46 C 0.4977(3) 0.86303(8) 0.76466(11) 0.0282(7) Uani 1 1 d . . . . .
H46 H 0.512547 0.855822 0.790735 0.034 Uiso 1 1 calc R . . . .
C6 C 0.4317(7) 0.8766(2) 1.4256(3) 0.1162(17) Uani 1 1 d D . . . .
H6A H 0.397536 0.857756 1.427254 0.139 Uiso 1 1 calc R . . . .
C113 C 0.2958(3) 0.18842(8) 0.23689(11) 0.0274(7) Uani 1 1 d . . . . .
H113 H 0.308963 0.206858 0.222664 0.033 Uiso 1 1 calc R . . . .
C72 C 0.2238(3) 0.49359(11) 0.8482(2) 0.0604(16) Uani 1 1 d . . . . .
H72 H 0.164807 0.484086 0.848778 0.073 Uiso 1 1 calc R . . . .
C15 C 0.4614(3) 0.66073(8) 1.27206(10) 0.0253(7) Uani 1 1 d . . . . .
C73 C 0.2368(3) 0.52425(11) 0.8609(2) 0.0561(14) Uani 1 1 d . . . . .
H73 H 0.186135 0.535892 0.869587 0.067 Uiso 1 1 calc R . . . .
C74 C 0.3311(3) 0.42138(8) 0.82812(11) 0.0260(7) Uani 1 1 d . . . . .
C51 C 0.5396(3) 0.91526(9) 0.78997(12) 0.0352(9) Uani 1 1 d . . . . .
C75 C 0.3006(3) 0.39152(8) 0.80805(11) 0.0272(7) Uani 1 1 d . . . . .
C28 C 0.6751(3) 0.45454(9) 1.37898(13) 0.0402(9) Uani 1 1 d . . . . .
C77 C 0.2533(3) 0.36200(9) 0.75001(11) 0.0317(8) Uani 1 1 d . . . . .
C14 C 0.4365(3) 0.68343(8) 1.30360(11) 0.0283(7) Uani 1 1 d . . . . .
C24 C 0.6170(4) 0.48474(10) 1.31970(14) 0.0452(11) Uani 1 1 d . . . . .
H24 H 0.622162 0.466115 1.304767 0.054 Uiso 1 1 calc R . . . .
C22 C 0.5780(3) 0.53915(8) 1.32272(11) 0.0292(7) Uani 1 1 d . . . . .
C80 C 0.3124(3) 0.36395(8) 0.82970(11) 0.0288(7) Uani 1 1 d . . . . .
H80 H 0.331325 0.364708 0.856954 0.035 Uiso 1 1 calc R . . . .
C30 C 0.4597(3) 0.63271(8) 1.09390(11) 0.0267(7) Uani 1 1 d . . . . .
C81 C 0.3168(3) 0.30644(9) 0.83527(12) 0.0362(9) Uani 1 1 d . . . . .
C31 C 0.3804(3) 0.64539(12) 1.07530(12) 0.0406(10) Uani 1 1 d . . . . .
H31 H 0.333919 0.654113 1.090502 0.049 Uiso 1 1 calc R . . . .
C25 C 0.6394(3) 0.48410(9) 1.35969(12) 0.0352(8) Uani 1 1 d . . . . .
C12 C 0.3234(3) 0.73209(9) 1.34288(14) 0.0411(10) Uani 1 1 d . . . . .
H12 H 0.310581 0.711175 1.350217 0.049 Uiso 1 1 calc R . . . .
C85 C 0.2678(3) 0.19061(9) 0.87169(12) 0.0375(9) Uani 1 1 d . . . . .
C97 C -0.0775(7) 0.3088(2) 0.5117(2) 0.1041(13) Uani 1 1 d D U . . .
H97 H -0.013(2) 0.302(2) 0.516(3) 0.125 Uiso 1 1 d DR . . C 2
C88 C 0.2683(3) 0.15760(9) 0.88613(12) 0.0382(9) Uani 1 1 d . . . . .
C57 C 0.6017(3) 0.99854(9) 0.79545(13) 0.0369(9) Uani 1 1 d . . . . .
H57 H 0.597085 1.001989 0.767765 0.044 Uiso 1 1 calc R . . . .
C9 C 0.3649(5) 0.79301(11) 1.3253(2) 0.0663(17) Uani 1 1 d . . . . .
H9A H 0.380637 0.814002 1.319571 0.080 Uiso 1 1 calc R . . . .
C104 C 0.1197(3) 0.33108(9) 0.41294(12) 0.0381(9) Uani 1 1 d . . . . .
C93 C 0.1258(3) 0.38668(11) 0.56473(11) 0.0379(9) Uani 1 1 d . . . . .
C58 C 0.6585(3) 1.04532(10) 0.88829(15) 0.0443(10) Uani 1 1 d . . . . .
C95 C 0.1124(4) 0.36200(12) 0.62856(13) 0.0451(11) Uani 1 1 d . . . . .
H95 H 0.087468 0.346099 0.644294 0.054 Uiso 1 1 calc R . . . .
C106 C 0.2248(4) 0.30470(10) 0.36698(15) 0.0462(11) Uani 1 1 d . . . . .
H106 H 0.258333 0.323694 0.365697 0.055 Uiso 1 1 calc R . . . .
C89 C 0.2215(4) 0.35807(10) 0.70728(13) 0.0409(10) Uani 1 1 d . . . . .
C59 C 0.4132(3) 0.89805(9) 0.65041(11) 0.0296(7) Uani 1 1 d . . . . .
C101 C 0.3559(4) 0.39634(16) 0.41418(17) 0.0758(18) Uani 1 1 d D . . . .
H101 H 0.326146 0.381707 0.396639 0.091 Uiso 1 1 calc R . . . .
C108 C 0.2031(3) 0.25115(9) 0.34711(12) 0.0321(8) Uani 1 1 d . . . . .
C52 C 0.5806(3) 0.96933(9) 0.81035(12) 0.0341(8) Uani 1 1 d . . . . .
C60 C 0.3544(3) 0.88312(9) 0.58318(11) 0.0328(8) Uani 1 1 d . . . . .
C54 C 0.6153(4) 0.98901(11) 0.87557(14) 0.0526(13) Uani 1 1 d . . . . .
H54 H 0.619554 0.985757 0.903292 0.063 Uiso 1 1 calc R . . . .
C110 C 0.1039(3) 0.27469(9) 0.39328(13) 0.0389(9) Uani 1 1 d . . . . .
H110 H 0.053556 0.273092 0.409761 0.047 Uiso 1 1 calc R . . . .
C56 C 0.6293(3) 1.02259(10) 0.82055(14) 0.0405(9) Uani 1 1 d . . . . .
H56 H 0.643843 1.042355 0.809781 0.049 Uiso 1 1 calc R . . . .
C61 C 0.2953(3) 0.90820(9) 0.57540(11) 0.0332(8) Uani 1 1 d . . . . .
H61 H 0.285978 0.923324 0.595254 0.040 Uiso 1 1 calc R . . . .
C32 C 0.3694(3) 0.64524(11) 1.03435(12) 0.0417(10) Uani 1 1 d . . . . .
H32 H 0.314982 0.653766 1.021646 0.050 Uiso 1 1 calc R . . . .
C112 C 0.2822(3) 0.18986(8) 0.27711(11) 0.0275(7) Uani 1 1 d . . . . .
C62 C 0.2500(3) 0.91100(9) 0.53849(11) 0.0327(8) Uani 1 1 d . . . . .
H62 H 0.209600 0.928186 0.533320 0.039 Uiso 1 1 calc R . . . .
C129 C 0.2476(4) -0.00429(10) 0.31874(17) 0.0486(11) Uani 1 1 d . . . . .
H129 H 0.279725 -0.022601 0.311658 0.058 Uiso 1 1 calc R . . . .
C114 C 0.2900(3) 0.15953(8) 0.21773(10) 0.0270(7) Uani 1 1 d . . . . .
C63 C 0.2622(3) 0.88929(9) 0.50893(11) 0.0325(8) Uani 1 1 d . . . . .
C116 C 0.2640(3) 0.13378(8) 0.27893(11) 0.0284(7) Uani 1 1 d . . . . .
C105 C 0.1518(3) 0.30298(9) 0.39071(13) 0.0371(9) Uani 1 1 d . . . . .
C64 C 0.3190(4) 0.86384(12) 0.51752(14) 0.0501(12) Uani 1 1 d . . . . .
H64 H 0.326596 0.848357 0.497919 0.060 Uiso 1 1 calc R . . . .
C118 C 0.3104(3) 0.15822(8) 0.17504(11) 0.0282(7) Uani 1 1 d . . . . .
C65 C 0.3646(4) 0.86067(11) 0.55393(15) 0.0508(12) Uani 1 1 d . . . . .
H65 H 0.403342 0.843090 0.559245 0.061 Uiso 1 1 calc R . . . .
C120 C 0.3385(3) 0.12816(10) 0.09540(12) 0.0379(9) Uani 1 1 d . . . . .
H120 H 0.394321 0.128202 0.111502 0.045 Uiso 1 1 calc R . . . .
C66 C 0.2119(3) 0.89257(10) 0.46930(12) 0.0340(8) Uani 1 1 d . . . . .
C122 C 0.2573(3) 0.12070(10) 0.03204(12) 0.0373(9) Uani 1 1 d . . . . .
C67 C 0.3327(3) 0.57144(9) 0.87277(12) 0.0327(8) Uani 1 1 d . . . . .
C124 C 0.1730(4) 0.13512(14) 0.08828(15) 0.0517(12) Uani 1 1 d . . . . .
H124 H 0.116237 0.139863 0.099472 0.062 Uiso 1 1 calc R . . . .
C68 C 0.3232(3) 0.53788(9) 0.86088(12) 0.0339(8) Uani 1 1 d . . . . .
C126 C 0.2471(3) 0.10598(9) 0.30490(12) 0.0345(8) Uani 1 1 d . . . . .
C35 C 0.5267(3) 0.62019(9) 1.07121(11) 0.0311(8) Uani 1 1 d . . . . .
H35 H 0.580709 0.611269 1.083742 0.037 Uiso 1 1 calc R . . . .
C69 C 0.3962(3) 0.52087(9) 0.84845(13) 0.0352(8) Uani 1 1 d . . . . .
H69 H 0.455872 0.530046 0.849112 0.042 Uiso 1 1 calc R . . . .
C128 C 0.2587(4) 0.02346(10) 0.29770(16) 0.0482(12) Uani 1 1 d . . . . .
H128 H 0.296144 0.023706 0.275706 0.058 Uiso 1 1 calc R . . . .
C70 C 0.3839(3) 0.49018(9) 0.83480(13) 0.0361(8) Uani 1 1 d . . . . .
H70 H 0.434267 0.478567 0.825800 0.043 Uiso 1 1 calc R . . . .
C130 C 0.1904(3) -0.00522(9) 0.34968(14) 0.0396(9) Uani 1 1 d . . . . .
C71 C 0.2967(3) 0.47713(9) 0.83469(13) 0.0361(9) Uani 1 1 d . . . . .
C132 C 0.1580(4) 0.04930(10) 0.33968(14) 0.0436(10) Uani 1 1 d . . . . .
H132 H 0.127734 0.067749 0.347619 0.052 Uiso 1 1 calc R . . . .
C47 C 0.5051(3) 0.89499(8) 0.75599(11) 0.0293(7) Uani 1 1 d . . . . .
C4 C 0.5502(7) 0.8521(3) 1.4699(4) 0.1162(17) Uani 1 1 d . . . . .
H4A H 0.603961 0.842811 1.458274 0.174 Uiso 1 1 calc GR . . . .
H4B H 0.502223 0.836168 1.471943 0.174 Uiso 1 1 calc GR . . . .
H4C H 0.568323 0.860160 1.496250 0.174 Uiso 1 1 calc GR . . . .
C83 C 0.1876(3) 0.23301(10) 0.83791(14) 0.0441(10) Uani 1 1 d . . . . .
H83 H 0.133148 0.241070 0.824732 0.053 Uiso 1 1 calc R . . . .
C48 C 0.4792(3) 0.90569(8) 0.71853(11) 0.0294(7) Uani 1 1 d . . . . .
H48 H 0.481283 0.927414 0.712825 0.035 Uiso 1 1 calc R . . . .
C26 C 0.6300(3) 0.51111(10) 1.38141(12) 0.0384(9) Uani 1 1 d . . . . .
H26 H 0.644875 0.510971 1.409033 0.046 Uiso 1 1 calc R . . . .
C91 C 0.2071(3) 0.40750(11) 0.62260(12) 0.0411(10) Uani 1 1 d . . . . .
H91 H 0.246994 0.422879 0.634442 0.049 Uiso 1 1 calc R . . . .
C49 C 0.4500(3) 0.88436(8) 0.68895(11) 0.0282(7) Uani 1 1 d . . . . .
C50 C 0.4462(3) 0.85271(8) 0.69737(11) 0.0295(7) Uani 1 1 d . . . . .
H50 H 0.427986 0.838287 0.677095 0.035 Uiso 1 1 calc R . . . .
O49 O 0.4745(7) 0.6523(2) 0.5330(3) 0.072(2) Uani 0.5 1 d D U P . .
H49 H 0.419342 0.647209 0.527511 0.108 Uiso 0.5 1 calc GR . P . .
C155 C 0.3969(9) 0.6970(4) 0.5484(5) 0.086(4) Uani 0.5 1 d D U P . .
H15A H 0.415480 0.711823 0.528296 0.129 Uiso 0.5 1 calc GR . P . .
H15B H 0.380622 0.708495 0.571927 0.129 Uiso 0.5 1 calc GR . P . .
H15C H 0.343439 0.684979 0.537934 0.129 Uiso 0.5 1 calc GR . P . .
C157 C 0.4774(7) 0.6746(2) 0.5592(3) 0.068(3) Uani 0.5 1 d D U P . .
H157 H 0.469611 0.665477 0.585958 0.082 Uiso 0.5 1 calc R . P . .
C156 C 0.5734(9) 0.6897(4) 0.5582(6) 0.095(5) Uani 0.5 1 d D U P . .
H15D H 0.618627 0.673725 0.551870 0.143 Uiso 0.5 1 calc GR . P . .
H15E H 0.590854 0.698822 0.584041 0.143 Uiso 0.5 1 calc GR . P . .
H15F H 0.571829 0.706092 0.538041 0.143 Uiso 0.5 1 calc GR . P . .
O56 O -0.0308(5) 0.32902(13) 0.8907(2) 0.0812(12) Uani 0.75 1 d D . P . .
H56A H -0.070578 0.343289 0.889140 0.122 Uiso 0.75 1 calc GR . P . .
C169 C -0.1349(7) 0.2932(2) 0.9206(3) 0.0812(12) Uani 0.75 1 d D . P . .
H16B H -0.097362 0.289467 0.945100 0.122 Uiso 0.75 1 calc GR . P . .
H16C H -0.169604 0.274244 0.913212 0.122 Uiso 0.75 1 calc GR . P . .
H16D H -0.178005 0.310398 0.924578 0.122 Uiso 0.75 1 calc GR . P . .
C167 C -0.0716(6) 0.30191(14) 0.8875(3) 0.0812(12) Uani 0.75 1 d D . P . .
H167 H -0.114346 0.303868 0.863413 0.097 Uiso 0.75 1 calc R . P . .
C168 C -0.0040(6) 0.27588(19) 0.8773(3) 0.0812(12) Uani 0.75 1 d D . P . .
H16E H 0.052852 0.277823 0.894188 0.122 Uiso 0.75 1 calc GR . P . .
H16F H 0.010542 0.277777 0.849573 0.122 Uiso 0.75 1 calc GR . P . .
H16G H -0.032193 0.255445 0.881602 0.122 Uiso 0.75 1 calc GR . P . .
O55 O -0.1443(10) 0.3785(3) 0.9050(4) 0.104(3) Uani 0.5 1 d D . P . .
H55 H -0.170648 0.384015 0.883393 0.157 Uiso 0.5 1 calc GR . P . .
C165 C -0.1271(10) 0.4031(2) 0.9269(4) 0.104(3) Uani 0.5 1 d D . P . .
H165 H -0.071675 0.397436 0.944265 0.125 Uiso 0.5 1 calc R . P . .
C164 C -0.1012(11) 0.4339(3) 0.9069(5) 0.104(3) Uani 0.5 1 d D . P . .
H16H H -0.040377 0.440825 0.917574 0.157 Uiso 0.5 1 calc GR . P . .
H16I H -0.147232 0.449962 0.912054 0.157 Uiso 0.5 1 calc GR . P . .
H16J H -0.099585 0.430662 0.878396 0.157 Uiso 0.5 1 calc GR . P . .
C166 C -0.2034(11) 0.4099(4) 0.9552(4) 0.104(3) Uani 0.5 1 d D . P . .
H16K H -0.263807 0.408258 0.940928 0.157 Uiso 0.5 1 calc GR . P . .
H16L H -0.195318 0.430981 0.966068 0.157 Uiso 0.5 1 calc GR . P . .
H16M H -0.199542 0.394602 0.976816 0.157 Uiso 0.5 1 calc GR . P . .
O52 O 0.2346(7) 0.5859(3) 0.7125(3) 0.0894(19) Uani 0.5 1 d D U P . .
H52 H 0.255022 0.578639 0.691750 0.134 Uiso 0.5 1 calc GR . P . .
C154 C 0.2840(13) 0.5968(4) 0.7781(4) 0.0894(19) Uani 0.5 1 d D U P . .
H15G H 0.241662 0.613536 0.784902 0.134 Uiso 0.5 1 calc GR . P . .
H15H H 0.342467 0.599121 0.793765 0.134 Uiso 0.5 1 calc GR . P . .
H15I H 0.256496 0.576482 0.783765 0.134 Uiso 0.5 1 calc GR . P . .
C153 C 0.3017(9) 0.5988(3) 0.7339(3) 0.0894(19) Uani 0.5 1 d D U P . .
H153 H 0.357547 0.585678 0.730180 0.107 Uiso 0.5 1 calc R . P . .
C152 C 0.3272(12) 0.6322(3) 0.7220(5) 0.0894(19) Uani 0.5 1 d D U P . .
H15J H 0.338744 0.632696 0.693861 0.134 Uiso 0.5 1 calc GR . P . .
H15K H 0.382811 0.638908 0.737488 0.134 Uiso 0.5 1 calc GR . P . .
H15L H 0.276176 0.646406 0.727040 0.134 Uiso 0.5 1 calc GR . P . .
O51 O 0.7003(5) 0.5680(2) 0.7640(2) 0.0591(18) Uani 0.5 1 d D U P . .
H51 H 0.700342 0.573921 0.740402 0.089 Uiso 0.5 1 calc GR . P . .
O50 O 0.6554(8) 0.6443(2) 0.6844(2) 0.120(3) Uani 0.75 1 d D . P . .
N21 N 0.6193(7) 0.6791(2) 0.7318(3) 0.098(3) Uani 0.75 1 d D . P . .
C149 C 0.5656(9) 0.5999(2) 0.7718(4) 0.069(3) Uani 0.5 1 d D U P . .
H14A H 0.605959 0.616490 0.782952 0.103 Uiso 0.5 1 calc GR . P . .
H14B H 0.509318 0.599010 0.786329 0.103 Uiso 0.5 1 calc GR . P . .
H14C H 0.549445 0.604422 0.743981 0.103 Uiso 0.5 1 calc GR . P . .
C150 C 0.6162(5) 0.5683(2) 0.7754(4) 0.064(3) Uani 0.5 1 d D U P . .
H150 H 0.622020 0.563688 0.804304 0.076 Uiso 0.5 1 calc R . P . .
C147 C 0.6484(9) 0.6929(3) 0.7694(2) 0.094(3) Uani 0.75 1 d D . P . .
H14D H 0.636675 0.715493 0.768465 0.142 Uiso 0.75 1 calc GR . P . .
H14E H 0.714448 0.689178 0.774920 0.142 Uiso 0.75 1 calc GR . P . .
H14F H 0.613685 0.683483 0.790213 0.142 Uiso 0.75 1 calc GR . P . .
C146 C 0.5382(6) 0.6918(3) 0.7105(3) 0.088(3) Uani 0.75 1 d D . P . .
H14G H 0.482665 0.683354 0.721624 0.132 Uiso 0.75 1 calc GR . P . .
H14H H 0.538779 0.686087 0.682617 0.132 Uiso 0.75 1 calc GR . P . .
H14I H 0.538388 0.714657 0.713035 0.132 Uiso 0.75 1 calc GR . P . .
C148 C 0.6702(11) 0.6570(3) 0.7167(3) 0.108(4) Uani 0.75 1 d D . P . .
H148 H 0.723091 0.650302 0.732214 0.129 Uiso 0.75 1 calc R . P . .
C151 C 0.5522(9) 0.5427(3) 0.7574(5) 0.079(4) Uani 0.5 1 d D U P . .
H15M H 0.549670 0.544326 0.728540 0.118 Uiso 0.5 1 calc GR . P . .
H15N H 0.490081 0.545440 0.766666 0.118 Uiso 0.5 1 calc GR . P . .
H15O H 0.576063 0.522132 0.765446 0.118 Uiso 0.5 1 calc GR . P . .
O57 O 0.1927(3) 0.44644(7) 0.71457(11) 0.0624(11) Uani 1 1 d D . . . .
N19 N 0.1593(3) 0.49731(8) 0.70251(12) 0.0561(11) Uani 1 1 d D . . . .
C144 C 0.1893(7) 0.50629(16) 0.74244(14) 0.092(3) Uani 1 1 d D . . . .
H14J H 0.140099 0.501788 0.760165 0.138 Uiso 1 1 calc GR . . . .
H14K H 0.203229 0.528699 0.743188 0.138 Uiso 1 1 calc GR . . . .
H14L H 0.244686 0.494433 0.750931 0.138 Uiso 1 1 calc GR . . . .
C145 C 0.1666(4) 0.46737(8) 0.69182(13) 0.0600(14) Uani 1 1 d D . . . .
H145 H 0.150771 0.462001 0.665122 0.072 Uiso 1 1 calc R . . . .
C143 C 0.1253(5) 0.52045(17) 0.6741(2) 0.088(2) Uani 1 1 d D . . . .
H14M H 0.065044 0.528100 0.681378 0.132 Uiso 1 1 calc GR . . . .
H14N H 0.119052 0.510958 0.647784 0.132 Uiso 1 1 calc GR . . . .
H14O H 0.168831 0.537948 0.673828 0.132 Uiso 1 1 calc GR . . . .
O54 O 0.2719(5) 0.48047(19) 1.0149(3) 0.063(2) Uani 0.5 1 d D . P . .
H54A H 0.294388 0.479750 1.038262 0.094 Uiso 0.5 1 calc GR . P . .
C162 C 0.1877(5) 0.4910(3) 1.0145(4) 0.084(4) Uani 0.5 1 d D U P . .
H162 H 0.181150 0.505811 1.037000 0.101 Uiso 0.5 1 calc R . P . .
C161 C 0.1670(14) 0.5080(5) 0.9750(4) 0.104(5) Uani 0.5 1 d D U P . .
H16N H 0.222673 0.518757 0.967316 0.155 Uiso 0.5 1 calc GR . P . .
H16O H 0.117620 0.523304 0.977936 0.155 Uiso 0.5 1 calc GR . P . .
H16P H 0.147414 0.492740 0.954677 0.155 Uiso 0.5 1 calc GR . P . .
C163 C 0.1130(9) 0.4655(3) 1.0150(5) 0.081(4) Uani 0.5 1 d D U P . .
H16Q H 0.106647 0.455375 0.989054 0.122 Uiso 0.5 1 calc GR . P . .
H16R H 0.054015 0.474986 1.020966 0.122 Uiso 0.5 1 calc GR . P . .
H16S H 0.130742 0.449895 1.035145 0.122 Uiso 0.5 1 calc GR . P . .
O47 O 0.4521(3) 0.39060(8) 0.62399(11) 0.0556(9) Uani 1 1 d D U . . .
N22 N 0.3981(6) 0.37269(19) 0.56319(18) 0.107(2) Uani 1 1 d D U . D 1
C138 C 0.3461(11) 0.3462(3) 0.5470(5) 0.191(7) Uani 1 1 d D U . D 1
H13G H 0.293309 0.353747 0.530340 0.287 Uiso 1 1 calc GR . . D 1
H13H H 0.323946 0.333599 0.568621 0.287 Uiso 1 1 calc GR . . D 1
H13I H 0.385903 0.333409 0.531197 0.287 Uiso 1 1 calc GR . . D 1
C137 C 0.4289(9) 0.4000(2) 0.5424(4) 0.133(4) Uani 1 1 d D U . D 1
H13J H 0.460826 0.393379 0.519180 0.200 Uiso 1 1 calc GR . . D 1
H13K H 0.471171 0.412205 0.559934 0.200 Uiso 1 1 calc GR . . D 1
H13L H 0.375488 0.412905 0.533994 0.200 Uiso 1 1 calc GR . . D 1
C139 C 0.4125(5) 0.37110(15) 0.60255(18) 0.0809(19) Uani 1 1 d D U . D 1
H139 H 0.389693 0.353068 0.615087 0.097 Uiso 1 1 calc R . . D 1
O53 O -0.0039(3) 0.48275(9) 0.78936(12) 0.0565(9) Uani 1 1 d . U . . .
N20B N -0.0211(4) 0.51645(11) 0.83954(16) 0.0753(15) Uani 1 1 d D U . E 2
C158 C -0.0108(7) 0.54472(17) 0.8167(3) 0.103(3) Uani 1 1 d D U . E 2
H15P H 0.050587 0.553634 0.822755 0.155 Uiso 1 1 calc GR . . E 2
H15Q H -0.057974 0.559904 0.823278 0.155 Uiso 1 1 calc GR . . E 2
H15R H -0.017963 0.539733 0.788471 0.155 Uiso 1 1 calc GR . . E 2
C160 C -0.0182(4) 0.48783(11) 0.82365(19) 0.0622(14) Uani 1 1 d D U . . .
C159 C -0.0429(8) 0.5207(3) 0.88033(19) 0.112(3) Uani 1 1 d D U . E 2
H15S H 0.011348 0.528906 0.895505 0.167 Uiso 1 1 calc GR . . E 2
H15T H -0.060475 0.500551 0.891403 0.167 Uiso 1 1 calc GR . . E 2
H15U H -0.094138 0.535473 0.881636 0.167 Uiso 1 1 calc GR . . E 2
O48 O 0.7026(3) 0.43596(8) 0.70611(12) 0.0587(10) Uani 1 1 d D . . . .
N18 N 0.6571(3) 0.46759(10) 0.65546(12) 0.0666(14) Uani 1 1 d D . . . .
C140 C 0.6276(5) 0.49860(14) 0.6430(3) 0.102(3) Uani 1 1 d D . . . .
H14P H 0.654585 0.503782 0.618027 0.153 Uiso 1 1 calc GR . . . .
H14Q H 0.648198 0.513868 0.663168 0.153 Uiso 1 1 calc GR . . . .
H14R H 0.560208 0.499122 0.639351 0.153 Uiso 1 1 calc GR . . . .
C141 C 0.6601(7) 0.44246(16) 0.62700(18) 0.093(3) Uani 1 1 d D . . . .
H14S H 0.597188 0.435562 0.619451 0.139 Uiso 1 1 calc GR . . . .
H14T H 0.695478 0.424916 0.638718 0.139 Uiso 1 1 calc GR . . . .
H14U H 0.689770 0.449892 0.603565 0.139 Uiso 1 1 calc GR . . . .
C142 C 0.6781(4) 0.46180(9) 0.69366(13) 0.0577(13) Uani 1 1 d D . . . .
H142 H 0.673901 0.478435 0.712007 0.069 Uiso 1 1 calc R . . . .
Cd5B Cd 0.2110(3) 0.88757(6) 1.34308(11) 0.0760(11) Uani 0.15 1 d . . P A 2

loop_
_atom_site_aniso_label
_atom_site_aniso_U_11
_atom_site_aniso_U_22
_atom_site_aniso_U_33
_atom_site_aniso_U_23
_atom_site_aniso_U_13
_atom_site_aniso_U_12
Cd6 0.04679(15) 0.01918(12) 0.02295(13) -0.00159(8) 0.00270(10) 0.00797(10)
Cd4 0.03769(13) 0.01607(11) 0.01973(12) 0.00204(8) 0.00007(9) 0.00253(8)
Cd5 0.04190(17) 0.01853(14) 0.03086(17) 0.00098(11) 0.00590(13) 0.00479(11)
Cd2 0.04591(15) 0.01674(11) 0.01988(12) -0.00119(8) -0.00071(10) 0.00089(9)
Cd7 0.05878(18) 0.01876(12) 0.02620(14) 0.00072(9) -0.00143(12) -0.00413(11)
Cd3 0.06380(18) 0.01608(12) 0.02175(13) 0.00348(8) -0.00246(11) 0.00735(10)
Cd1 0.05796(17) 0.01679(12) 0.02142(13) 0.00142(8) 0.00235(11) -0.00346(10)
O18 0.102(3) 0.0291(15) 0.0413(19) -0.0112(13) -0.0109(18) 0.0056(17)
O19 0.071(2) 0.0293(15) 0.0440(18) -0.0149(13) 0.0058(16) -0.0030(14)
O12 0.0601(17) 0.0171(11) 0.0222(12) -0.0023(9) 0.0093(12) -0.0018(11)
O22 0.0593(19) 0.0491(18) 0.0311(15) -0.0129(13) -0.0125(14) 0.0163(15)
O14 0.060(2) 0.0404(17) 0.0439(18) 0.0214(14) -0.0023(15) 0.0000(15)
O16 0.0597(18) 0.0203(12) 0.0375(15) 0.0038(11) -0.0217(13) -0.0059(12)
O2 0.0516(18) 0.0350(15) 0.0514(19) -0.0138(14) 0.0084(15) 0.0144(13)
O13 0.081(3) 0.092(4) 0.153(6) 0.014(4) -0.004(4) 0.039(3)
O32 0.056(2) 0.073(3) 0.058(2) 0.0108(19) 0.0067(18) -0.0020(19)
O15 0.117(4) 0.0406(19) 0.046(2) 0.0128(15) -0.014(2) -0.033(2)
O3 0.109(3) 0.0266(17) 0.083(3) -0.0093(17) 0.040(3) 0.0120(19)
O17 0.128(4) 0.0264(15) 0.0318(17) 0.0041(12) -0.028(2) -0.0127(18)
O28 0.073(2) 0.0196(13) 0.0485(19) 0.0060(12) -0.0085(16) -0.0107(14)
O20 0.0597(18) 0.0185(12) 0.0285(14) 0.0039(10) -0.0129(12) 0.0014(11)
O5 0.070(3) 0.064(3) 0.093(4) 0.017(2) -0.010(2) -0.003(2)
O24 0.0457(17) 0.0271(15) 0.077(2) -0.0149(15) 0.0043(16) -0.0038(13)
O42 0.111(3) 0.0322(16) 0.0262(15) 0.0004(12) 0.0144(17) -0.0150(17)
O36 0.069(2) 0.0226(14) 0.055(2) -0.0117(13) 0.0145(17) -0.0033(14)
O26 0.077(2) 0.0272(15) 0.063(2) 0.0140(14) -0.0407(19) -0.0145(15)
O38 0.075(2) 0.0245(14) 0.0481(18) -0.0093(12) 0.0288(17) -0.0169(14)
O33 0.0630(14) 0.0644(15) 0.0866(19) 0.0561(15) 0.0053(13) 0.0017(12)
O30 0.0615(19) 0.0521(18) 0.0217(14) 0.0003(12) -0.0130(13) -0.0073(15)
O35 0.069(2) 0.0331(16) 0.055(2) 0.0144(14) 0.0089(17) -0.0047(15)
O1 0.091(3) 0.051(2) 0.0412(19) 0.0199(16) 0.0068(18) 0.0177(19)
O37 0.063(2) 0.0271(14) 0.056(2) -0.0092(13) 0.0183(16) 0.0046(14)
O34 0.0630(14) 0.0644(15) 0.0866(19) 0.0561(15) 0.0053(13) 0.0017(12)
O39 0.0427(14) 0.0261(12) 0.0223(12) 0.0009(10) 0.0025(10) -0.0073(11)
O46 0.061(2) 0.0431(18) 0.050(2) -0.0137(15) 0.0084(16) 0.0118(15)
O41 0.0612(19) 0.0446(17) 0.0250(14) -0.0090(12) -0.0022(13) -0.0043(14)
O40 0.0610(18) 0.0294(13) 0.0195(12) -0.0028(10) 0.0089(12) -0.0101(12)
O6 0.0608(18) 0.0279(13) 0.0204(13) -0.0011(10) 0.0042(12) 0.0131(12)
O45 0.0520(16) 0.0225(12) 0.0216(12) -0.0005(9) 0.0032(11) 0.0092(11)
O44 0.0513(18) 0.0299(14) 0.0528(19) 0.0205(13) 0.0038(15) -0.0039(13)
O21 0.0512(16) 0.0309(14) 0.0263(13) -0.0011(11) -0.0112(12) 0.0072(12)
O4 0.172(7) 0.093(4) 0.070(3) 0.017(3) 0.046(4) 0.034(4)
O23 0.0441(15) 0.0223(12) 0.0345(14) -0.0020(10) -0.0088(12) -0.0060(11)
O7 0.132(4) 0.0235(14) 0.0242(14) -0.0016(11) -0.0035(18) 0.0283(18)
O25 0.0406(14) 0.0201(11) 0.0246(12) -0.0030(9) -0.0082(10) 0.0027(10)
O8 0.096(3) 0.0209(14) 0.0448(18) 0.0073(12) -0.0195(18) 0.0108(15)
O9 0.097(3) 0.0275(15) 0.0350(17) 0.0104(12) -0.0052(17) 0.0189(16)
O27 0.080(2) 0.0299(15) 0.0365(16) 0.0107(12) -0.0210(16) -0.0036(15)
O10 0.0555(16) 0.0216(12) 0.0226(12) 0.0051(10) 0.0065(11) 0.0152(11)
O29 0.158(5) 0.0293(17) 0.041(2) -0.0079(14) -0.040(2) -0.001(2)
O11 0.0566(19) 0.0529(19) 0.0250(14) -0.0004(13) -0.0040(13) 0.0021(15)
O31 0.080(2) 0.056(2) 0.0191(14) 0.0031(13) 0.0044(14) -0.0160(18)
O43 0.060(2) 0.0278(16) 0.088(3) 0.0152(16) 0.0129(19) 0.0097(14)
N5 0.0410(16) 0.0212(14) 0.0186(14) 0.0022(11) 0.0040(12) 0.0092(12)
N2 0.091(3) 0.101(3) 0.153(5) 0.031(3) -0.024(3) 0.003(2)
N9 0.0444(19) 0.0181(15) 0.057(2) -0.0017(14) -0.0211(17) 0.0010(13)
N14 0.0438(17) 0.0181(14) 0.0330(16) -0.0044(12) 0.0075(14) -0.0076(12)
N3 0.0528(19) 0.0165(14) 0.0277(15) -0.0028(11) 0.0113(14) 0.0056(13)
N4 0.0466(18) 0.0156(13) 0.0269(15) 0.0024(11) 0.0023(13) 0.0089(12)
N10 0.051(2) 0.0199(15) 0.0395(19) 0.0065(13) -0.0176(15) -0.0060(14)
N17 0.082(3) 0.040(2) 0.042(2) -0.0056(17) 0.012(2) 0.014(2)
N15 0.059(2) 0.0186(14) 0.0303(17) 0.0033(12) 0.0138(15) -0.0011(14)
N13A 0.1061(14) 0.1029(14) 0.1034(14) 0.0022(6) 0.0065(6) -0.0003(6)
N8 0.055(2) 0.0213(14) 0.0254(16) 0.0019(12) -0.0103(14) 0.0092(14)
N11 0.057(2) 0.0275(16) 0.0207(15) -0.0003(12) -0.0078(14) -0.0095(15)
N7 0.0480(18) 0.0204(14) 0.0273(16) -0.0029(12) -0.0046(13) -0.0002(13)
N16 0.0461(19) 0.048(2) 0.0215(16) -0.0125(14) 0.0092(14) -0.0194(16)
N12 0.070(4) 0.101(5) 0.086(4) 0.002(4) 0.010(3) 0.004(3)
N6 0.0443(18) 0.0197(14) 0.0325(17) 0.0086(12) -0.0114(14) -0.0079(13)
N1 0.128(3) 0.090(2) 0.0574(19) 0.0311(18) 0.0014(19) 0.018(2)
C109 0.050(2) 0.0205(17) 0.043(2) -0.0040(15) 0.0108(18) -0.0074(16)
C82 0.053(2) 0.0237(18) 0.032(2) 0.0045(15) -0.0153(17) -0.0049(16)
C5 0.091(3) 0.101(3) 0.153(5) 0.031(3) -0.024(3) 0.003(2)
C36 0.059(2) 0.0229(17) 0.0184(17) 0.0014(13) 0.0030(16) -0.0017(16)
C117 0.044(2) 0.0224(17) 0.0225(17) -0.0037(13) 0.0078(14) -0.0031(14)
C100 0.0630(14) 0.0644(15) 0.0866(19) 0.0561(15) 0.0053(13) 0.0017(12)
C37 0.068(3) 0.0226(19) 0.042(2) 0.0118(17) -0.001(2) -0.0032(19)
C3 0.128(3) 0.090(2) 0.0574(19) 0.0311(18) 0.0014(19) 0.018(2)
C125 0.062(3) 0.0228(17) 0.0258(19) -0.0017(14) 0.0006(18) -0.0064(17)
C76 0.043(2) 0.0181(16) 0.0262(18) 0.0041(13) -0.0078(15) -0.0011(14)
C7 0.065(3) 0.026(2) 0.043(2) -0.0103(17) 0.002(2) 0.0123(19)
C133 0.058(3) 0.026(2) 0.044(2) 0.0088(17) 0.001(2) -0.0005(18)
C87 0.053(2) 0.0233(18) 0.042(2) 0.0046(16) -0.0176(19) -0.0043(17)
C38 0.058(3) 0.0255(19) 0.035(2) 0.0116(16) -0.0052(18) -0.0056(17)
C39 0.064(3) 0.033(2) 0.037(2) 0.0140(18) -0.013(2) -0.006(2)
C16 0.0405(19) 0.0137(14) 0.0248(17) 0.0017(12) 0.0032(14) 0.0063(13)
C17 0.0396(19) 0.0188(15) 0.0211(17) 0.0011(13) 0.0057(14) 0.0071(13)
C136 0.086(4) 0.075(4) 0.069(4) 0.002(3) 0.032(4) 0.021(4)
C40 0.062(3) 0.029(2) 0.038(2) 0.0094(17) -0.017(2) -0.0119(19)
C79 0.041(2) 0.0164(16) 0.0320(19) 0.0029(14) -0.0060(15) -0.0015(14)
C27 0.052(2) 0.0237(18) 0.0293(19) 0.0045(14) 0.0008(17) 0.0063(16)
C84 0.054(3) 0.027(2) 0.050(3) 0.0099(18) -0.016(2) -0.0121(18)
C11 0.049(2) 0.0194(17) 0.034(2) -0.0049(14) 0.0079(17) 0.0060(15)
C94 0.056(3) 0.052(3) 0.024(2) 0.0009(17) -0.0083(18) -0.021(2)
C41 0.042(2) 0.0252(18) 0.034(2) 0.0096(15) -0.0074(16) -0.0035(15)
C53 0.085(4) 0.026(2) 0.040(2) 0.0002(17) -0.014(2) -0.007(2)
C103 0.108(8) 0.230(16) 0.126(10) -0.034(10) 0.057(8) -0.017(9)
C18 0.0433(19) 0.0169(15) 0.0202(16) -0.0033(12) 0.0048(14) 0.0080(14)
C34 0.043(2) 0.0279(18) 0.0248(18) -0.0012(14) 0.0078(15) 0.0054(15)
C99A 0.1061(14) 0.1029(14) 0.1034(14) 0.0022(6) 0.0065(6) -0.0003(6)
C1 0.128(3) 0.090(2) 0.0574(19) 0.0311(18) 0.0014(19) 0.018(2)
C107 0.059(3) 0.029(2) 0.053(3) -0.0105(19) 0.021(2) -0.0114(19)
C98A 0.1061(14) 0.1029(14) 0.1034(14) 0.0022(6) 0.0065(6) -0.0003(6)
C42 0.080(4) 0.040(2) 0.049(3) 0.023(2) -0.029(3) -0.022(2)
C134 0.069(3) 0.032(2) 0.046(3) -0.0050(19) 0.008(2) 0.009(2)
C111 0.042(2) 0.0214(17) 0.0282(18) -0.0048(14) 0.0047(15) -0.0071(14)
C23 0.069(3) 0.0245(18) 0.030(2) 0.0021(15) -0.0083(19) 0.0116(18)
C43 0.085(4) 0.034(2) 0.052(3) 0.015(2) -0.021(3) -0.023(2)
C78 0.052(2) 0.0166(16) 0.0298(19) -0.0010(14) -0.0082(16) -0.0047(15)
C115 0.0401(19) 0.0207(16) 0.0255(18) -0.0053(13) 0.0072(14) -0.0058(14)
C13 0.055(3) 0.032(2) 0.038(2) -0.0075(17) 0.0109(19) 0.0056(18)
C19 0.042(2) 0.0166(16) 0.0243(17) 0.0019(13) 0.0050(14) 0.0093(14)
C86 0.052(2) 0.0283(19) 0.034(2) 0.0081(16) -0.0132(18) -0.0029(17)
C119 0.054(2) 0.043(2) 0.0187(18) -0.0067(15) 0.0057(16) -0.0152(19)
C90 0.051(2) 0.0336(19) 0.0211(18) 0.0007(15) -0.0049(16) -0.0084(17)
C20 0.0414(19) 0.0220(16) 0.0196(16) 0.0019(13) 0.0025(14) 0.0067(14)
C92 0.062(3) 0.043(2) 0.028(2) 0.0056(17) -0.0002(19) -0.014(2)
C123 0.049(3) 0.073(3) 0.033(2) -0.016(2) -0.0012(19) -0.016(2)
C96 0.058(3) 0.041(2) 0.0205(18) -0.0008(16) -0.0015(17) 0.0005(19)
C44 0.0401(19) 0.0186(16) 0.0296(18) 0.0032(13) -0.0092(15) -0.0045(14)
C102 0.050(5) 0.090(8) 0.104(9) 0.016(6) -0.003(5) -0.026(5)
C127 0.049(2) 0.0217(17) 0.038(2) 0.0035(15) 0.0114(18) -0.0016(16)
C55 0.052(2) 0.0252(19) 0.045(2) -0.0112(17) -0.0013(19) 0.0057(17)
C2 0.128(3) 0.090(2) 0.0574(19) 0.0311(18) 0.0014(19) 0.018(2)
C131 0.060(3) 0.029(2) 0.044(2) 0.0102(17) 0.018(2) 0.0038(19)
C33 0.046(2) 0.0231(16) 0.0194(17) 0.0016(13) 0.0044(15) 0.0013(14)
C45 0.0411(19) 0.0189(16) 0.0266(18) 0.0044(13) -0.0070(15) -0.0015(14)
C29 0.043(2) 0.0190(16) 0.0219(17) 0.0031(13) 0.0056(14) 0.0066(14)
C135 0.120(6) 0.053(3) 0.044(3) -0.010(2) 0.007(3) 0.016(3)
C21 0.056(2) 0.0194(16) 0.0245(18) 0.0028(13) 0.0043(16) 0.0096(16)
C121 0.050(2) 0.041(2) 0.0242(19) -0.0019(16) 0.0081(16) -0.0037(18)
C8 0.055(2) 0.0264(19) 0.040(2) -0.0076(16) 0.0060(19) 0.0130(18)
C10 0.096(4) 0.029(2) 0.072(4) -0.003(2) 0.050(3) 0.005(2)
C46 0.043(2) 0.0180(16) 0.0230(17) 0.0037(13) -0.0069(14) -0.0008(14)
C6 0.091(3) 0.101(3) 0.153(5) 0.031(3) -0.024(3) 0.003(2)
C113 0.0375(18) 0.0204(16) 0.0246(17) -0.0017(13) 0.0033(14) -0.0044(13)
C72 0.038(2) 0.025(2) 0.116(5) -0.015(3) -0.008(3) -0.0031(17)
C15 0.0361(18) 0.0175(15) 0.0229(16) -0.0026(12) 0.0071(13) 0.0054(13)
C73 0.040(2) 0.027(2) 0.101(5) -0.017(2) 0.004(3) -0.0004(18)
C74 0.0365(18) 0.0171(15) 0.0241(17) -0.0005(12) -0.0004(14) 0.0004(13)
C51 0.055(2) 0.0234(18) 0.0261(19) -0.0024(14) -0.0083(17) -0.0018(16)
C75 0.0364(18) 0.0186(16) 0.0262(17) -0.0006(13) -0.0025(14) -0.0010(13)
C28 0.057(3) 0.0228(18) 0.040(2) 0.0130(16) -0.0022(19) 0.0029(17)
C77 0.044(2) 0.0255(18) 0.0247(18) 0.0019(14) -0.0067(15) -0.0032(15)
C14 0.0389(19) 0.0211(16) 0.0250(17) -0.0047(13) 0.0023(14) 0.0072(14)
C24 0.071(3) 0.0205(18) 0.043(2) 0.0009(16) -0.006(2) 0.0105(19)
C22 0.0398(19) 0.0190(16) 0.0288(18) 0.0069(14) 0.0020(15) 0.0054(14)
C80 0.0398(19) 0.0211(16) 0.0245(17) 0.0008(13) -0.0061(14) -0.0042(14)
C30 0.0386(19) 0.0214(16) 0.0204(16) 0.0023(12) 0.0038(14) 0.0042(13)
C81 0.052(2) 0.0228(17) 0.032(2) 0.0024(15) -0.0113(17) -0.0019(16)
C31 0.046(2) 0.056(3) 0.0206(18) -0.0021(17) 0.0045(16) 0.019(2)
C25 0.050(2) 0.0197(17) 0.035(2) 0.0111(15) -0.0015(17) 0.0043(15)
C12 0.061(3) 0.0218(18) 0.042(2) -0.0032(16) 0.015(2) 0.0048(17)
C85 0.060(3) 0.0204(17) 0.031(2) 0.0040(14) -0.0108(18) -0.0066(17)
C97 0.1061(14) 0.1029(14) 0.1034(14) 0.0022(6) 0.0065(6) -0.0003(6)
C88 0.064(3) 0.0236(18) 0.0251(18) 0.0027(14) -0.0092(18) -0.0015(18)
C57 0.052(2) 0.0278(19) 0.031(2) -0.0059(15) 0.0024(17) -0.0001(17)
C9 0.105(5) 0.023(2) 0.075(4) -0.002(2) 0.037(4) 0.008(3)
C104 0.067(3) 0.0175(17) 0.0295(19) -0.0026(14) 0.0048(18) 0.0048(17)
C93 0.052(2) 0.043(2) 0.0178(18) 0.0001(15) -0.0032(16) -0.0070(18)
C58 0.055(3) 0.031(2) 0.046(3) -0.0107(18) -0.003(2) 0.0114(18)
C95 0.060(3) 0.051(3) 0.023(2) 0.0058(17) -0.0081(18) -0.025(2)
C106 0.066(3) 0.0226(19) 0.052(3) -0.0118(18) 0.017(2) -0.0105(19)
C89 0.066(3) 0.0276(19) 0.028(2) -0.0010(15) -0.0078(19) -0.0070(18)
C59 0.0408(19) 0.0228(16) 0.0244(18) 0.0032(13) -0.0056(15) 0.0015(14)
C101 0.069(4) 0.072(4) 0.086(5) -0.001(4) -0.002(4) -0.001(3)
C108 0.045(2) 0.0201(17) 0.0320(19) -0.0070(14) 0.0062(16) -0.0031(15)
C52 0.046(2) 0.0235(17) 0.032(2) -0.0098(15) -0.0006(16) 0.0037(15)
C60 0.047(2) 0.0261(17) 0.0243(18) 0.0015(14) -0.0074(15) 0.0047(16)
C54 0.092(4) 0.033(2) 0.031(2) -0.0058(18) -0.010(2) 0.004(2)
C110 0.053(2) 0.0231(18) 0.042(2) -0.0070(16) 0.0171(19) -0.0022(17)
C56 0.052(2) 0.0249(18) 0.045(2) -0.0076(17) 0.0027(19) 0.0008(17)
C61 0.048(2) 0.0301(18) 0.0212(17) -0.0017(14) -0.0043(15) 0.0074(16)
C32 0.050(2) 0.052(3) 0.0225(19) 0.0037(17) 0.0003(17) 0.021(2)
C112 0.0389(19) 0.0206(16) 0.0235(17) -0.0054(13) 0.0052(14) -0.0057(14)
C62 0.047(2) 0.0258(17) 0.0247(18) -0.0002(14) -0.0034(16) 0.0091(16)
C129 0.058(3) 0.0231(19) 0.066(3) 0.0032(19) 0.017(2) 0.0058(18)
C114 0.0394(19) 0.0216(16) 0.0205(17) -0.0025(13) 0.0052(14) -0.0056(14)
C63 0.042(2) 0.0310(19) 0.0241(18) -0.0011(14) -0.0037(15) 0.0052(15)
C116 0.043(2) 0.0188(16) 0.0241(17) -0.0010(13) 0.0076(15) -0.0024(14)
C105 0.054(2) 0.0222(18) 0.035(2) -0.0060(15) 0.0049(18) -0.0013(16)
C64 0.072(3) 0.045(3) 0.032(2) -0.0099(18) -0.014(2) 0.023(2)
C118 0.0391(19) 0.0230(16) 0.0225(17) -0.0009(13) 0.0026(14) -0.0033(14)
C65 0.073(3) 0.037(2) 0.040(2) -0.0057(19) -0.016(2) 0.023(2)
C120 0.046(2) 0.042(2) 0.0254(19) -0.0024(16) -0.0015(16) -0.0060(18)
C66 0.039(2) 0.037(2) 0.0251(18) -0.0012(15) -0.0031(15) 0.0077(16)
C122 0.054(2) 0.034(2) 0.0240(19) -0.0035(15) 0.0027(17) -0.0097(18)
C67 0.045(2) 0.0217(17) 0.0306(19) -0.0022(14) -0.0039(16) -0.0032(15)
C124 0.044(2) 0.079(4) 0.033(2) -0.017(2) 0.0070(19) -0.012(2)
C68 0.044(2) 0.0198(17) 0.037(2) -0.0024(14) -0.0032(16) -0.0065(15)
C126 0.054(2) 0.0234(18) 0.0268(19) 0.0016(14) 0.0090(17) -0.0019(16)
C35 0.0401(19) 0.0295(18) 0.0237(17) -0.0006(14) 0.0021(15) 0.0060(15)
C69 0.041(2) 0.0225(17) 0.041(2) -0.0022(15) -0.0056(17) -0.0060(15)
C128 0.059(3) 0.026(2) 0.063(3) 0.0039(19) 0.031(2) 0.0028(19)
C70 0.043(2) 0.0223(18) 0.042(2) -0.0074(15) -0.0049(17) -0.0024(15)
C130 0.047(2) 0.0227(18) 0.050(3) 0.0067(17) 0.0073(19) -0.0026(16)
C71 0.043(2) 0.0205(17) 0.042(2) -0.0004(15) -0.0154(17) -0.0014(15)
C132 0.067(3) 0.0256(19) 0.041(2) 0.0082(17) 0.019(2) 0.0090(19)
C47 0.042(2) 0.0191(16) 0.0262(18) 0.0008(13) -0.0037(15) 0.0007(14)
C4 0.091(3) 0.101(3) 0.153(5) 0.031(3) -0.024(3) 0.003(2)
C83 0.052(2) 0.030(2) 0.048(3) 0.0092(18) -0.019(2) -0.0042(18)
C48 0.043(2) 0.0169(15) 0.0278(18) 0.0012(13) -0.0031(15) 0.0008(14)
C26 0.057(2) 0.0289(19) 0.0288(19) 0.0074(15) -0.0013(17) 0.0037(17)
C91 0.057(3) 0.040(2) 0.0252(19) 0.0005(16) -0.0045(17) -0.0155(19)
C49 0.0403(19) 0.0197(16) 0.0240(17) 0.0046(13) -0.0044(14) 0.0007(14)
C50 0.0409(19) 0.0190(16) 0.0276(18) 0.0005(13) -0.0083(15) -0.0008(14)
O49 0.072(3) 0.073(3) 0.071(3) -0.0035(19) 0.0069(19) -0.0050(19)
C155 0.087(4) 0.086(4) 0.085(4) 0.002(2) 0.006(2) -0.002(2)
C157 0.069(3) 0.068(3) 0.068(3) -0.0002(10) 0.0042(10) -0.0010(10)
C156 0.096(5) 0.094(5) 0.095(5) -0.001(2) 0.003(2) 0.000(2)
O56 0.098(3) 0.062(2) 0.083(3) 0.002(2) -0.002(2) -0.026(2)
C169 0.098(3) 0.062(2) 0.083(3) 0.002(2) -0.002(2) -0.026(2)
C167 0.098(3) 0.062(2) 0.083(3) 0.002(2) -0.002(2) -0.026(2)
C168 0.098(3) 0.062(2) 0.083(3) 0.002(2) -0.002(2) -0.026(2)
O55 0.119(6) 0.103(5) 0.086(5) -0.027(4) -0.030(4) 0.045(5)
C165 0.119(6) 0.103(5) 0.086(5) -0.027(4) -0.030(4) 0.045(5)
C164 0.119(6) 0.103(5) 0.086(5) -0.027(4) -0.030(4) 0.045(5)
C166 0.119(6) 0.103(5) 0.086(5) -0.027(4) -0.030(4) 0.045(5)
O52 0.090(2) 0.089(2) 0.089(2) 0.0000(8) 0.0050(8) -0.0018(8)
C154 0.090(2) 0.089(2) 0.089(2) 0.0000(8) 0.0050(8) -0.0018(8)
C153 0.090(2) 0.089(2) 0.089(2) 0.0000(8) 0.0050(8) -0.0018(8)
C152 0.090(2) 0.089(2) 0.089(2) 0.0000(8) 0.0050(8) -0.0018(8)
O51 0.062(2) 0.058(2) 0.057(2) -0.0006(18) 0.0001(18) 0.0011(18)
O50 0.193(10) 0.078(5) 0.094(6) -0.011(4) 0.046(6) 0.005(6)
N21 0.125(8) 0.069(5) 0.099(7) -0.018(5) -0.008(6) 0.006(5)
C149 0.069(4) 0.069(4) 0.068(4) 0.0005(19) 0.0042(19) 0.0004(19)
C150 0.064(3) 0.063(3) 0.063(3) 0.0005(10) 0.0036(10) 0.0004(10)
C147 0.131(10) 0.092(7) 0.061(6) -0.007(5) 0.010(6) -0.016(7)
C146 0.077(6) 0.094(7) 0.092(7) -0.001(6) -0.001(5) -0.012(5)
C148 0.176(14) 0.075(7) 0.074(7) 0.001(5) 0.024(8) 0.012(8)
C151 0.079(4) 0.079(4) 0.079(4) -0.001(2) 0.003(2) -0.001(2)
O57 0.092(3) 0.0294(16) 0.062(2) 0.0056(15) -0.026(2) 0.0044(17)
N19 0.070(3) 0.037(2) 0.062(3) 0.0175(19) 0.010(2) 0.0043(19)
C144 0.164(8) 0.046(3) 0.069(4) -0.003(3) 0.030(5) -0.002(4)
C145 0.071(3) 0.050(3) 0.057(3) 0.005(2) -0.010(3) 0.000(3)
C143 0.075(4) 0.064(4) 0.124(7) 0.051(4) 0.007(4) 0.008(3)
O54 0.069(5) 0.051(4) 0.066(5) 0.005(4) -0.011(4) 0.007(4)
C162 0.084(4) 0.084(4) 0.084(4) -0.0002(10) 0.0055(10) 0.0004(10)
C161 0.103(6) 0.104(6) 0.104(6) 0.001(2) 0.005(2) 0.002(2)
C163 0.080(4) 0.081(4) 0.083(4) -0.003(2) 0.004(2) 0.004(2)
O47 0.0688(16) 0.0492(15) 0.0478(15) -0.0081(12) -0.0053(13) 0.0137(13)
N22 0.107(2) 0.107(2) 0.107(2) -0.0023(10) 0.0053(10) 0.0022(10)
C138 0.191(7) 0.191(7) 0.192(7) -0.003(2) 0.010(2) 0.001(2)
C137 0.134(4) 0.135(4) 0.131(4) 0.000(2) 0.008(2) 0.004(2)
C139 0.081(2) 0.080(2) 0.081(2) -0.0017(10) 0.0034(10) 0.0025(10)
O53 0.0681(16) 0.0483(15) 0.0521(15) -0.0060(13) -0.0059(13) 0.0033(13)
N20B 0.0760(17) 0.0742(17) 0.0754(17) -0.0035(10) 0.0018(10) 0.0028(10)
C158 0.104(3) 0.099(3) 0.106(3) -0.0024(19) 0.0033(19) 0.0012(19)
C160 0.0627(16) 0.0618(16) 0.0618(16) -0.0018(10) 0.0016(10) 0.0027(10)
C159 0.112(3) 0.112(3) 0.111(3) -0.0062(19) 0.0052(19) 0.0037(19)
O48 0.083(3) 0.0426(19) 0.052(2) 0.0142(16) 0.0115(19) 0.0168(18)
N18 0.061(3) 0.067(3) 0.071(3) 0.034(3) -0.006(2) -0.004(2)
C140 0.058(4) 0.092(5) 0.155(8) 0.081(6) -0.009(4) -0.009(4)
C141 0.122(7) 0.104(6) 0.051(4) 0.015(4) -0.008(4) -0.019(5)
C142 0.062(3) 0.052(3) 0.059(3) 0.012(2) 0.007(3) 0.008(2)
Cd5B 0.103(2) 0.0305(11) 0.100(2) 0.0144(13) 0.059(2) 0.0234(13)

loop_
_atom_type_symbol
_atom_type_description
_atom_type_scat_dispersion_real
_atom_type_scat_dispersion_imag
_atom_type_scat_source
C C 0.0181 0.0091 'International Tables Vol C Tables 4.2.6.8 and 6.1.1.4'
H H 0.0000 0.0000 'International Tables Vol C Tables 4.2.6.8 and 6.1.1.4'
Cd Cd 0.1185 4.6533 'International Tables Vol C Tables 4.2.6.8 and 6.1.1.4'
N N 0.0311 0.0180 'International Tables Vol C Tables 4.2.6.8 and 6.1.1.4'
O O 0.0492 0.0322 'International Tables Vol C Tables 4.2.6.8 and 6.1.1.4'

loop_
_geom_angle_atom_site_label_1
_geom_angle_atom_site_label_2
_geom_angle_atom_site_label_3
_geom_angle
_geom_angle_site_symmetry_1
_geom_angle_site_symmetry_3
_geom_angle_publ_flag
O12 Cd6 Cd4 43.31(6) 4_576 1_566 ?
O12 Cd6 O22 88.80(11) 4_576 1_556 ?
O22 Cd6 Cd4 68.63(8) 1_556 1_566 ?
O14 Cd6 Cd4 98.18(8) 4_576 1_566 ?
O14 Cd6 O12 81.19(11) 4_576 4_576 ?
O14 Cd6 O22 166.80(12) 4_576 1_556 ?
O2 Cd6 Cd4 141.90(10) . 1_566 ?
O2 Cd6 O12 173.47(11) . 4_576 ?
O2 Cd6 O22 90.71(12) . 1_556 ?
O2 Cd6 O14 100.20(12) . 4_576 ?
O2 Cd6 O1 89.53(14) . . ?
O2 Cd6 O45 106.22(12) . 1_566 ?
O1 Cd6 Cd4 122.22(10) . 1_566 ?
O1 Cd6 O12 84.01(12) . 4_576 ?
O1 Cd6 O22 93.70(15) . 1_556 ?
O1 Cd6 O14 93.79(15) . 4_576 ?
O45 Cd6 Cd4 39.49(6) 1_566 1_566 ?
O45 Cd6 O12 79.99(9) 1_566 4_576 ?
O45 Cd6 O22 76.60(12) 1_566 1_556 ?
O45 Cd6 O14 93.10(12) 1_566 4_576 ?
O45 Cd6 O1 161.39(13) 1_566 . ?
O12 Cd4 Cd6 43.25(7) 4_565 1_544 ?
O46 Cd4 Cd6 124.92(10) . 1_544 ?
O46 Cd4 O12 83.27(12) . 4_565 ?
O46 Cd4 O21 85.88(11) . 1_545 ?
O46 Cd4 O23 92.46(11) . 4_565 ?
O45 Cd4 Cd6 39.42(7) . 1_544 ?
O45 Cd4 O12 79.87(9) . 4_565 ?
O45 Cd4 O46 162.98(12) . . ?
O45 Cd4 O21 94.56(10) . 1_545 ?
O45 Cd4 O23 83.63(10) . 4_565 ?
O44 Cd4 Cd6 136.12(9) . 1_544 ?
O44 Cd4 O12 175.70(12) . 4_565 ?
O44 Cd4 O46 96.05(13) . . ?
O44 Cd4 O45 100.93(12) . . ?
O44 Cd4 O21 91.94(12) . 1_545 ?
O44 Cd4 O23 99.87(11) . 4_565 ?
O21 Cd4 Cd6 77.66(7) 1_545 1_544 ?
O21 Cd4 O12 83.78(11) 1_545 4_565 ?
O21 Cd4 O23 168.19(10) 1_545 4_565 ?
O23 Cd4 Cd6 93.86(6) 4_565 1_544 ?
O23 Cd4 O12 84.41(10) 4_565 4_565 ?
O3 Cd5 O22 82.02(14) . 1_556 ?
O3 Cd5 O5 90.91(19) . . ?
O3 Cd5 O45 92.95(15) . 1_566 ?
O3 Cd5 O4 81.7(2) . . ?
O3 Cd5 O43 163.63(16) . 1_566 ?
O5 Cd5 O22 82.67(15) . 1_556 ?
O5 Cd5 O45 154.41(16) . 1_566 ?
O5 Cd5 O4 93.4(3) . . ?
O45 Cd5 O22 72.86(10) 1_566 1_556 ?
O45 Cd5 O4 112.2(2) 1_566 . ?
O4 Cd5 O22 163.17(17) . 1_556 ?
O43 Cd5 O22 114.34(13) 1_566 1_556 ?
O43 Cd5 O5 90.71(16) 1_566 . ?
O43 Cd5 O45 92.61(12) 1_566 1_566 ?
O43 Cd5 O4 81.96(19) 1_566 . ?
O33 Cd2 O40 86.33(14) . 4_566 ?
O33 Cd2 O27 89.20(16) . 4_565 ?
O30 Cd2 O33 93.46(16) . . ?
O30 Cd2 O35 88.36(13) . . ?
O30 Cd2 O40 92.81(12) . 4_566 ?
O30 Cd2 O27 175.00(14) . 4_565 ?
O35 Cd2 O33 173.67(15) . . ?
O35 Cd2 O40 87.52(12) . 4_566 ?
O35 Cd2 O27 88.55(14) . 4_565 ?
O37 Cd2 O33 95.83(15) . . ?
O37 Cd2 O30 91.90(14) . . ?
O37 Cd2 O35 90.16(13) . . ?
O37 Cd2 O40 174.69(13) . 4_566 ?
O37 Cd2 O27 92.05(14) . 4_565 ?
O27 Cd2 O40 83.12(12) 4_565 4_566 ?
O14 Cd7 C37 27.35(13) . . ?
O14 Cd7 C67 133.29(13) . . ?
O13 Cd7 O14 106.65(19) . . ?
O13 Cd7 O23 145.67(19) . . ?
O13 Cd7 C37 96.3(2) . . ?
O13 Cd7 C67 117.8(2) . . ?
O15 Cd7 O14 54.13(13) . . ?
O15 Cd7 O13 88.9(2) . . ?
O15 Cd7 O24 116.50(14) . . ?
O15 Cd7 O23 101.59(15) . . ?
O15 Cd7 C37 26.98(15) . . ?
O15 Cd7 C67 111.12(14) . . ?
O24 Cd7 O14 159.24(13) . . ?
O24 Cd7 O13 90.7(2) . . ?
O24 Cd7 O23 55.33(11) . . ?
O24 Cd7 C37 141.93(15) . . ?
O24 Cd7 C67 27.34(13) . . ?
O23 Cd7 O14 105.94(11) . . ?
O23 Cd7 C37 107.90(13) . . ?
O23 Cd7 C67 28.00(11) . . ?
O11 Cd7 O14 89.04(12) . . ?
O11 Cd7 O13 86.1(2) . . ?
O11 Cd7 O15 139.43(13) . . ?
O11 Cd7 O24 103.81(14) . . ?
O11 Cd7 O23 104.99(11) . . ?
O11 Cd7 C37 113.96(14) . . ?
O11 Cd7 C67 106.72(12) . . ?
C67 Cd7 C37 128.06(14) . . ?
O28 Cd3 O41 87.92(13) 4_565 4_566 ?
O28 Cd3 O40 112.94(11) 4_565 4_566 ?
O28 Cd3 O8 88.78(12) 4_565 1_454 ?
O28 Cd3 O9 135.31(13) 4_565 1_454 ?
O28 Cd3 O27 54.15(12) 4_565 4_565 ?
O28 Cd3 C125 101.17(12) 4_565 4_566 ?
O28 Cd3 C28 113.60(13) 4_565 1_454 ?
O28 Cd3 C88 26.80(14) 4_565 4_565 ?
O34 Cd3 O28 122.41(18) . 4_565 ?
O34 Cd3 O41 140.22(16) . 4_566 ?
O34 Cd3 O40 87.40(14) . 4_566 ?
O34 Cd3 O8 83.30(15) . 1_454 ?
O34 Cd3 O9 83.03(16) . 1_454 ?
O34 Cd3 O27 82.95(15) . 4_565 ?
O34 Cd3 C125 114.45(16) . 4_566 ?
O34 Cd3 C28 81.15(14) . 1_454 ?
O34 Cd3 C88 104.08(17) . 4_565 ?
O41 Cd3 O40 55.13(11) 4_566 4_566 ?
O41 Cd3 O9 92.50(12) 4_566 1_454 ?
O41 Cd3 O27 98.66(12) 4_566 4_565 ?
O41 Cd3 C125 27.22(13) 4_566 4_566 ?
O41 Cd3 C28 111.77(13) 4_566 1_454 ?
O41 Cd3 C88 92.96(13) 4_566 4_565 ?
O40 Cd3 O27 76.50(9) 4_566 4_565 ?
O40 Cd3 C125 27.91(13) 4_566 4_566 ?
O40 Cd3 C28 130.74(12) 4_566 1_454 ?
O40 Cd3 C88 94.74(11) 4_566 4_565 ?
O8 Cd3 O41 126.04(14) 1_454 4_566 ?
O8 Cd3 O40 158.03(11) 1_454 4_566 ?
O8 Cd3 O9 55.73(12) 1_454 1_454 ?
O8 Cd3 O27 121.73(12) 1_454 4_565 ?
O8 Cd3 C125 148.64(14) 1_454 4_566 ?
O8 Cd3 C28 27.95(13) 1_454 1_454 ?
O8 Cd3 C88 106.81(12) 1_454 4_565 ?
O9 Cd3 O40 103.46(11) 1_454 4_566 ?
O9 Cd3 O27 165.97(14) 1_454 4_565 ?
O9 Cd3 C125 99.09(11) 1_454 4_566 ?
O9 Cd3 C28 27.82(13) 1_454 1_454 ?
O9 Cd3 C88 160.82(13) 1_454 4_565 ?
O27 Cd3 C125 87.28(11) 4_565 4_566 ?
O27 Cd3 C28 147.33(13) 4_565 1_454 ?
O27 Cd3 C88 27.37(13) 4_565 4_565 ?
C28 Cd3 C125 125.31(13) 1_454 4_566 ?
C28 Cd3 C88 134.53(13) 1_454 4_565 ?
C88 Cd3 C125 94.14(12) 4_565 4_566 ?
O18 Cd1 O19 54.78(12) 4_575 4_575 ?
O18 Cd1 C58 27.23(14) 4_575 4_575 ?
O19 Cd1 C58 27.70(14) 4_575 4_575 ?
O32 Cd1 O18 91.30(16) . 4_575 ?
O32 Cd1 O19 87.41(14) . 4_575 ?
O32 Cd1 O33 174.10(14) . . ?
O32 Cd1 C58 91.39(15) . 4_575 ?
O36 Cd1 O18 149.26(13) . 4_575 ?
O36 Cd1 O19 94.54(13) . 4_575 ?
O36 Cd1 O32 88.90(15) . . ?
O36 Cd1 O33 90.93(16) . . ?
O36 Cd1 C58 122.04(14) . 4_575 ?
O33 Cd1 O18 85.83(15) . 4_575 ?
O33 Cd1 O19 86.72(13) . 4_575 ?
O33 Cd1 C58 83.70(13) . 4_575 ?
O31 Cd1 O18 98.02(13) . 4_575 ?
O31 Cd1 O19 152.69(12) . 4_575 ?
O31 Cd1 O32 91.19(15) . . ?
O31 Cd1 O36 112.70(14) . . ?
O31 Cd1 O33 94.31(16) . . ?
O31 Cd1 C58 125.23(15) . 4_575 ?
C58 O18 Cd1 91.9(3) . 4_676 ?
C58 O19 Cd1 90.8(3) . 4_676 ?
Cd6 O12 Cd4 93.43(10) 4_675 4_666 ?
C36 O12 Cd6 128.9(2) . 4_675 ?
C36 O12 Cd4 136.5(2) . 4_666 ?
Cd6 O22 Cd5 89.72(10) 1_554 1_554 ?
C66 O22 Cd6 124.4(3) . 1_554 ?
C66 O22 Cd5 111.1(3) . 1_554 ?
Cd6 O14 Cd7 110.08(12) 4_675 . ?
C37 O14 Cd6 137.7(4) . 4_675 ?
C37 O14 Cd7 85.7(3) . . ?
C7 O2 Cd6 123.8(3) . . ?
C101 O32 Cd1 115.3(4) . . ?
C37 O15 Cd7 98.2(3) . . ?
C7 O3 Cd5 141.9(4) . . ?
C7 O3 Cd5B 132.7(4) . . ?
C88 O28 Cd3 97.3(3) . 4_666 ?
C6 O5 Cd5 119.3(6) . . ?
C67 O24 Cd7 96.7(3) . . ?
C104 O36 Cd1 135.3(3) . . ?
Cd2 O33 Cd1 105.42(14) . . ?
C100 O33 Cd2 129.0(4) . . ?
C100 O33 Cd1 125.3(4) . . ?
C96 O30 Cd2 139.5(3) . . ?
C97 O35 Cd2 118.4(6) . . ?
C3 O1 Cd6 120.1(4) . . ?
C104 O37 Cd2 133.7(3) . . ?
C100 O34 Cd3 135.1(3) . . ?
C134 O46 Cd4 119.5(3) . . ?
C125 O41 Cd3 94.1(3) . 4_665 ?
Cd2 O40 Cd3 97.63(10) 4_665 4_665 ?
C125 O40 Cd2 129.5(2) . 4_665 ?
C125 O40 Cd3 89.4(2) . 4_665 ?
Cd6 O45 Cd4 101.09(10) 1_544 . ?
Cd6 O45 Cd5 101.26(11) 1_544 1_544 ?
Cd4 O45 Cd5 105.45(11) . 1_544 ?
Cd5B O45 Cd4 125.62(16) 1_544 . ?
C133 O44 Cd4 127.2(3) . . ?
C66 O21 Cd4 124.7(3) . 1_565 ?
Cd4 O23 Cd7 110.25(10) 4_666 . ?
C67 O23 Cd4 136.8(3) . 4_666 ?
C67 O23 Cd7 87.1(2) . . ?
C28 O8 Cd3 92.0(3) . 1_656 ?
C28 O9 Cd3 90.2(3) . 1_656 ?
Cd2 O27 Cd3 95.80(10) 4_666 4_666 ?
C88 O27 Cd2 149.9(3) . 4_666 ?
C88 O27 Cd3 86.3(3) . 4_666 ?
C36 O11 Cd7 112.8(3) . . ?
C96 O31 Cd1 126.9(3) . . ?
Cd5 O43 Cd5B 29.49(10) 1_544 1_544 ?
C133 O43 Cd5 140.7(3) . 1_544 ?
C133 O43 Cd5B 126.6(4) . 1_544 ?
C29 N5 C30 125.5(3) . . ?
C6 N2 C5 119.9(8) . . ?
C6 N2 C4 122.3(8) . . ?
C4 N2 C5 117.7(8) . . ?
C74 N9 C71 124.8(3) . . ?
C111 N14 C108 127.8(3) . . ?
C14 N3 C11 125.8(3) . . ?
C21 N4 C22 126.5(3) . . ?
C81 N10 C82 127.6(3) . . ?
C136 N17 C135 117.8(5) . . ?
C134 N17 C136 120.9(4) . . ?
C134 N17 C135 121.2(4) . . ?
C126 N15 C127 123.2(4) . . ?
C99A N13A C98A 117.3(8) . . ?
C97 N13A C99A 122.1(7) . . ?
C97 N13A C98A 120.2(7) . . ?
C59 N8 C60 126.7(3) . . ?
C89 N11 C90 124.5(3) . . ?
C51 N7 C52 126.6(3) . . ?
C118 N16 C119 126.4(3) . . ?
C103 N12 C102 119.6(8) . . ?
C101 N12 C103 121.6(7) . . ?
C101 N12 C102 118.8(6) . . ?
C44 N6 C41 126.4(3) . . ?
C3 N1 C1 122.5(6) . . ?
C3 N1 C2 120.0(6) . . ?
C2 N1 C1 117.3(6) . . ?
C108 C109 C110 120.4(4) . . ?
C87 C82 N10 123.0(4) . . ?
C87 C82 C83 119.6(4) . . ?
C83 C82 N10 117.4(4) . . ?
O12 C36 C33 118.5(4) . . ?
O11 C36 O12 123.4(4) . . ?
O11 C36 C33 118.1(4) . . ?
C112 C117 C116 120.8(3) . . ?
O34 C100 O33 130.2(5) . . ?
O14 C37 Cd7 67.0(2) . . ?
O14 C37 C38 119.4(4) . . ?
O15 C37 Cd7 54.8(2) . . ?
O15 C37 O14 121.1(4) . . ?
O15 C37 C38 119.3(4) . . ?
C38 C37 Cd7 165.4(4) . . ?
O1 C3 N1 121.5(7) . . ?
O41 C125 Cd3 58.7(2) . 4_665 ?
O41 C125 O40 121.4(4) . . ?
O41 C125 C122 119.8(4) . . ?
O40 C125 Cd3 62.7(2) . 4_665 ?
O40 C125 C122 118.8(4) . . ?
C122 C125 Cd3 178.4(3) . 4_665 ?
C75 C76 C77 120.0(3) . . ?
O2 C7 O3 126.3(4) . . ?
O2 C7 C8 117.0(4) . . ?
O3 C7 C8 116.7(5) . . ?
O44 C133 O43 125.9(4) . . ?
O44 C133 C130 116.2(4) . . ?
O43 C133 C130 117.9(4) . . ?
C82 C87 C86 119.3(4) . . ?
C39 C38 C37 121.5(4) . . ?
C39 C38 C43 119.5(4) . . ?
C43 C38 C37 119.0(4) . . ?
C38 C39 C40 120.3(4) . . ?
C15 C16 C17 120.0(3) . . ?
C16 C17 C29 117.7(3) . . ?
C18 C17 C16 119.0(3) . . ?
C18 C17 C29 123.1(3) . . ?
C39 C40 C41 120.8(4) . . ?
C78 C79 C80 120.0(3) . . ?
C78 C79 C81 123.0(3) . . ?
C80 C79 C81 116.9(3) . . ?
C26 C27 C22 120.7(4) . . ?
C83 C84 C85 120.4(4) . . ?
C10 C11 N3 118.0(4) . . ?
C10 C11 C12 118.4(4) . . ?
C12 C11 N3 123.6(4) . . ?
C95 C94 C93 121.1(4) . . ?
C40 C41 N6 117.1(4) . . ?
C42 C41 N6 124.1(4) . . ?
C42 C41 C40 118.8(4) . . ?
C54 C53 C52 119.3(4) . . ?
C17 C18 C19 120.9(3) . . ?
C33 C34 C35 120.3(4) . . ?
C106 C107 C108 119.7(4) . . ?
C41 C42 C43 119.8(4) . . ?
O46 C134 N17 125.0(5) . . ?
O38 C111 N14 124.8(3) . . ?
O38 C111 C112 121.2(3) . . ?
N14 C111 C112 114.0(3) . . ?
C22 C23 C24 118.9(4) . . ?
C38 C43 C42 120.5(5) . . ?
C79 C78 C77 120.6(3) . . ?
C116 C115 C114 119.7(3) . . ?
C8 C13 C12 121.3(4) . . ?
C18 C19 C21 115.7(3) . . ?
C20 C19 C18 119.9(3) . . ?
C20 C19 C21 124.3(3) . . ?
C85 C86 C87 121.2(4) . . ?
C120 C119 N16 120.9(4) . . ?
C124 C119 N16 117.8(4) . . ?
C124 C119 C120 121.2(4) . . ?
C95 C90 N11 122.1(4) . . ?
C91 C90 N11 117.9(4) . . ?
C91 C90 C95 120.0(4) . . ?
C19 C20 C15 119.5(3) . . ?
C93 C92 C91 120.1(4) . . ?
C122 C123 C124 120.7(5) . . ?
O30 C96 O31 127.1(4) . . ?
O30 C96 C93 116.8(4) . . ?
O31 C96 C93 116.1(4) . . ?
O16 C44 N6 122.9(3) . . ?
O16 C44 C45 120.5(3) . . ?
N6 C44 C45 116.6(3) . . ?
C128 C127 N15 118.4(4) . . ?
C128 C127 C132 119.3(4) . . ?
C132 C127 N15 122.2(4) . . ?
C54 C55 C58 120.3(4) . . ?
C56 C55 C58 121.7(4) . . ?
C56 C55 C54 117.9(4) . . ?
C130 C131 C132 121.2(4) . . ?
C34 C33 C36 120.7(4) . . ?
C34 C33 C32 119.4(4) . . ?
C32 C33 C36 119.8(4) . . ?
C46 C45 C44 123.9(3) . . ?
C46 C45 C50 119.4(3) . . ?
C50 C45 C44 116.5(3) . . ?
O10 C29 N5 123.8(3) . . ?
O10 C29 C17 120.8(3) . . ?
N5 C29 C17 115.4(3) . . ?
O7 C21 N4 124.4(3) . . ?
O7 C21 C19 119.1(3) . . ?
N4 C21 C19 116.4(3) . . ?
C122 C121 C120 120.7(4) . . ?
C13 C8 C7 121.3(4) . . ?
C13 C8 C9 118.9(4) . . ?
C9 C8 C7 119.8(4) . . ?
C11 C10 C9 120.7(5) . . ?
C45 C46 C47 120.6(3) . . ?
O5 C6 N2 125.1(9) . . ?
C112 C113 C114 119.2(3) . . ?
C71 C72 C73 119.7(5) . . ?
C16 C15 C20 120.6(3) . . ?
C16 C15 C14 123.1(3) . . ?
C20 C15 C14 115.8(3) . . ?
C68 C73 C72 120.2(5) . . ?
O25 C74 N9 123.2(3) . . ?
O25 C74 C75 120.8(3) . . ?
N9 C74 C75 116.0(3) . . ?
O17 C51 N7 123.1(4) . . ?
O17 C51 C47 119.7(4) . . ?
N7 C51 C47 117.2(3) . . ?
C76 C75 C74 122.1(3) . . ?
C76 C75 C80 120.5(3) . . ?
C80 C75 C74 117.1(3) . . ?
O8 C28 Cd3 60.0(2) . 1_656 ?
O8 C28 C25 119.1(4) . . ?
O9 C28 Cd3 62.0(2) . 1_656 ?
O9 C28 O8 121.8(4) . . ?
O9 C28 C25 119.1(4) . . ?
C25 C28 Cd3 175.3(3) . 1_656 ?
C76 C77 C78 119.4(3) . . ?
C76 C77 C89 124.7(3) . . ?
C78 C77 C89 115.9(3) . . ?
O6 C14 N3 123.5(3) . . ?
O6 C14 C15 120.0(3) . . ?
N3 C14 C15 116.5(3) . . ?
C25 C24 C23 121.6(4) . . ?
C27 C22 N4 117.0(3) . . ?
C27 C22 C23 119.5(3) . . ?
C23 C22 N4 123.6(3) . . ?
C79 C80 C75 119.5(3) . . ?
C31 C30 N5 122.4(3) . . ?
C35 C30 N5 118.3(3) . . ?
C35 C30 C31 119.3(4) . . ?
O26 C81 N10 124.5(4) . . ?
O26 C81 C79 120.5(4) . . ?
N10 C81 C79 115.0(3) . . ?
C30 C31 C32 119.7(4) . . ?
C24 C25 C28 120.1(4) . . ?
C24 C25 C26 118.9(4) . . ?
C26 C25 C28 120.9(4) . . ?
C11 C12 C13 120.5(4) . . ?
C84 C85 C88 119.7(4) . . ?
C86 C85 C84 119.0(4) . . ?
C86 C85 C88 121.3(4) . . ?
O35 C97 N13A 121.8(8) . . ?
O28 C88 Cd3 55.9(2) . 4_666 ?
O28 C88 O27 122.2(4) . . ?
O28 C88 C85 118.7(4) . . ?
O27 C88 Cd3 66.3(2) . 4_666 ?
O27 C88 C85 119.1(4) . . ?
C85 C88 Cd3 174.6(3) . 4_666 ?
C56 C57 C52 120.5(4) . . ?
C8 C9 C10 120.1(5) . . ?
O36 C104 C105 116.8(4) . . ?
O37 C104 O36 126.6(4) . . ?
O37 C104 C105 116.5(4) . . ?
C94 C93 C96 119.9(4) . . ?
C92 C93 C94 119.0(4) . . ?
C92 C93 C96 121.1(4) . . ?
O18 C58 Cd1 60.8(2) . 4_676 ?
O18 C58 O19 121.8(4) . . ?
O18 C58 C55 120.1(4) . . ?
O19 C58 Cd1 61.5(2) . 4_676 ?
O19 C58 C55 118.0(4) . . ?
C55 C58 Cd1 168.0(3) . 4_676 ?
C94 C95 C90 119.2(4) . . ?
C105 C106 C107 121.4(4) . . ?
O29 C89 N11 122.4(4) . . ?
O29 C89 C77 119.8(4) . . ?
N11 C89 C77 117.8(4) . . ?
O20 C59 N8 124.2(3) . . ?
O20 C59 C49 120.2(3) . . ?
N8 C59 C49 115.5(3) . . ?
O32 C101 N12 123.7(5) . . ?
C109 C108 N14 116.6(3) . . ?
C109 C108 C107 119.5(4) . . ?
C107 C108 N14 123.9(4) . . ?
C53 C52 N7 123.5(4) . . ?
C57 C52 N7 117.2(4) . . ?
C57 C52 C53 119.3(4) . . ?
C61 C60 N8 123.9(4) . . ?
C61 C60 C65 119.1(4) . . ?
C65 C60 N8 116.8(4) . . ?
C53 C54 C55 121.6(4) . . ?
C109 C110 C105 119.9(4) . . ?
C55 C56 C57 121.4(4) . . ?
C62 C61 C60 119.6(4) . . ?
C33 C32 C31 120.6(4) . . ?
C117 C112 C111 122.8(3) . . ?
C117 C112 C113 119.9(3) . . ?
C113 C112 C111 117.3(3) . . ?
C61 C62 C63 121.5(4) . . ?
C130 C129 C128 120.4(4) . . ?
C115 C114 C113 120.6(3) . . ?
C115 C114 C118 120.9(3) . . ?
C113 C114 C118 118.3(3) . . ?
C62 C63 C66 120.7(4) . . ?
C64 C63 C62 118.3(4) . . ?
C64 C63 C66 120.9(4) . . ?
C117 C116 C126 115.7(3) . . ?
C115 C116 C117 119.6(3) . . ?
C115 C116 C126 124.7(3) . . ?
C106 C105 C104 121.6(4) . . ?
C106 C105 C110 119.1(4) . . ?
C110 C105 C104 119.2(4) . . ?
C65 C64 C63 121.0(4) . . ?
O39 C118 N16 124.5(3) . . ?
O39 C118 C114 120.8(3) . . ?
N16 C118 C114 114.6(3) . . ?
C64 C65 C60 120.4(4) . . ?
C121 C120 C119 118.7(4) . . ?
O22 C66 C63 117.7(4) . . ?
O21 C66 O22 124.1(4) . . ?
O21 C66 C63 118.2(4) . . ?
C123 C122 C125 119.4(4) . . ?
C123 C122 C121 119.7(4) . . ?
C121 C122 C125 120.8(4) . . ?
O24 C67 Cd7 56.0(2) . . ?
O24 C67 O23 120.9(3) . . ?
O24 C67 C68 119.3(4) . . ?
O23 C67 Cd7 64.9(2) . . ?
O23 C67 C68 119.7(4) . . ?
C68 C67 Cd7 173.9(3) . . ?
C119 C124 C123 119.0(5) . . ?
C73 C68 C67 118.3(4) . . ?
C69 C68 C73 119.6(4) . . ?
C69 C68 C67 122.0(4) . . ?
O42 C126 N15 122.4(4) . . ?
O42 C126 C116 119.6(4) . . ?
N15 C126 C116 117.9(3) . . ?
C34 C35 C30 120.7(4) . . ?
C68 C69 C70 120.8(4) . . ?
C127 C128 C129 120.1(4) . . ?
C71 C70 C69 118.6(4) . . ?
C131 C130 C133 120.3(4) . . ?
C131 C130 C129 118.9(4) . . ?
C129 C130 C133 120.8(4) . . ?
C72 C71 N9 118.3(4) . . ?
C72 C71 C70 121.0(4) . . ?
C70 C71 N9 120.6(4) . . ?
C127 C132 C131 119.9(4) . . ?
C46 C47 C51 115.2(3) . . ?
C48 C47 C46 119.7(3) . . ?
C48 C47 C51 125.0(3) . . ?
C84 C83 C82 120.5(4) . . ?
C47 C48 C49 119.8(3) . . ?
C25 C26 C27 120.3(4) . . ?
C90 C91 C92 120.7(4) . . ?
C48 C49 C59 116.5(3) . . ?
C50 C49 C59 123.0(3) . . ?
C50 C49 C48 120.1(3) . . ?
C49 C50 C45 120.3(3) . . ?
O49 C157 C155 107.3(10) . . ?
O49 C157 C156 106.4(11) . . ?
C156 C157 C155 114.1(12) . . ?
O56 C167 C169 116.3(7) . . ?
O56 C167 C168 111.6(7) . . ?
C168 C167 C169 114.0(8) . . ?
O55 C165 C164 118.9(14) . . ?
O55 C165 C166 112.8(13) . . ?
C166 C165 C164 108.7(2) . . ?
O52 C153 C154 110.9(12) . . ?
O52 C153 C152 115.5(12) . . ?
C152 C153 C154 111.4(12) . . ?
C147 N21 C146 118.1(10) . . ?
C148 N21 C147 119.6(10) . . ?
C148 N21 C146 122.2(9) . . ?
O51 C150 C149 115.9(9) . . ?
O51 C150 C151 115.4(10) . . ?
C151 C150 C149 108.7(10) . . ?
O50 C148 N21 126.1(13) . . ?
C145 N19 C144 118.9(4) . . ?
C145 N19 C143 120.2(5) . . ?
C143 N19 C144 120.9(6) . . ?
O57 C145 N19 123.7(4) . . ?
O54 C162 C161 107.8(12) . . ?
O54 C162 C163 114.6(11) . . ?
C163 C162 C161 104.0(13) . . ?
C137 N22 C138 127.9(11) . . ?
C139 N22 C138 112.6(9) . . ?
C139 N22 C137 119.4(9) . . ?
O47 C139 N22 126.6(7) . . ?
C160 N20B C158 122.6(6) . . ?
C160 N20B C159 120.9(7) . . ?
C159 N20B C158 116.3(7) . . ?
O53 C160 N20B 124.1(6) . . ?
C141 N18 C140 120.3(6) . . ?
C142 N18 C140 119.9(5) . . ?
C142 N18 C141 119.7(5) . . ?
O48 C142 N18 123.0(4) . . ?
O3 Cd5B O43 128.5(2) . 1_566 ?
O45 Cd5B O3 95.51(17) 1_566 . ?
O45 Cd5B O43 88.80(15) 1_566 1_566 ?
O4 Cd5B O3 91.5(3) . . ?
O4 Cd5B O45 172.5(3) . 1_566 ?
O4 Cd5B O43 84.7(3) . 1_566 ?

loop_
_geom_bond_atom_site_label_1
_geom_bond_atom_site_label_2
_geom_bond_distance
_geom_bond_site_symmetry_2
_geom_bond_publ_flag
Cd6 Cd4 3.4597(3) 1_566 ?
Cd6 O12 2.375(3) 4_576 ?
Cd6 O22 2.389(4) 1_556 ?
Cd6 O14 2.308(3) 4_576 ?
Cd6 O2 2.201(3) . ?
Cd6 O1 2.257(3) . ?
Cd6 O45 2.239(3) 1_566 ?
Cd4 O12 2.378(3) 4_565 ?
Cd4 O46 2.271(3) . ?
Cd4 O45 2.242(3) . ?
Cd4 O44 2.201(3) . ?
Cd4 O21 2.295(3) 1_545 ?
Cd4 O23 2.318(3) 4_565 ?
Cd5 O22 2.550(4) 1_556 ?
Cd5 O3 2.252(3) . ?
Cd5 O5 2.262(5) . ?
Cd5 O45 2.270(3) 1_566 ?
Cd5 O4 2.295(5) . ?
Cd5 O43 2.263(3) 1_566 ?
Cd2 O33 2.267(3) . ?
Cd2 O30 2.255(3) . ?
Cd2 O35 2.265(3) . ?
Cd2 O37 2.198(3) . ?
Cd2 O40 2.312(3) 4_566 ?
Cd2 O27 2.301(3) 4_565 ?
Cd7 O14 2.516(3) . ?
Cd7 O13 2.301(5) . ?
Cd7 O15 2.250(4) . ?
Cd7 O24 2.254(3) . ?
Cd7 O23 2.450(3) . ?
Cd7 O11 2.184(3) . ?
Cd7 C37 2.726(4) . ?
Cd7 C67 2.701(4) . ?
Cd3 O28 2.283(3) 4_565 ?
Cd3 O34 2.231(4) . ?
Cd3 O41 2.345(3) 4_566 ?
Cd3 O40 2.433(3) 4_566 ?
Cd3 O8 2.316(3) 1_454 ?
Cd3 O9 2.359(3) 1_454 ?
Cd3 O27 2.510(3) 4_565 ?
Cd3 C125 2.737(4) 4_566 ?
Cd3 C28 2.673(4) 1_454 ?
Cd3 C88 2.734(4) 4_565 ?
Cd1 O18 2.385(3) 4_575 ?
Cd1 O19 2.398(3) 4_575 ?
Cd1 O32 2.244(4) . ?
Cd1 O36 2.217(3) . ?
Cd1 O33 2.328(4) . ?
Cd1 O31 2.205(3) . ?
Cd1 C58 2.730(4) 4_575 ?
O18 C58 1.250(6) . ?
O19 C58 1.269(6) . ?
O12 C36 1.289(5) . ?
O22 C66 1.268(5) . ?
O14 C37 1.256(6) . ?
O16 C44 1.230(5) . ?
O2 C7 1.245(6) . ?
O32 C101 1.231(2) . ?
O15 C37 1.250(6) . ?
O3 C7 1.257(6) . ?
O3 Cd5B 2.364(5) . ?
O17 C51 1.218(5) . ?
O28 C88 1.243(6) . ?
O20 C59 1.218(5) . ?
O5 C6 1.232(2) . ?
O24 C67 1.249(5) . ?
O42 C126 1.225(5) . ?
O36 C104 1.264(6) . ?
O26 C81 1.217(5) . ?
O38 C111 1.218(5) . ?
O33 C100 1.258(6) . ?
O30 C96 1.241(6) . ?
O35 C97 1.229(2) . ?
O1 C3 1.230(2) . ?
O37 C104 1.259(6) . ?
O34 C100 1.190(8) . ?
O39 C118 1.231(5) . ?
O46 C134 1.231(2) . ?
O41 C125 1.255(6) . ?
O40 C125 1.281(6) . ?
O6 C14 1.221(5) . ?
O45 Cd5B 2.055(4) 1_544 ?
O44 C133 1.238(6) . ?
O21 C66 1.242(5) . ?
O4 Cd5B 1.741(7) . ?
O23 C67 1.270(5) . ?
O7 C21 1.218(5) . ?
O25 C74 1.221(5) . ?
O8 C28 1.253(6) . ?
O9 C28 1.247(6) . ?
O27 C88 1.260(6) . ?
O10 C29 1.220(4) . ?
O29 C89 1.226(6) . ?
O11 C36 1.243(6) . ?
O31 C96 1.249(6) . ?
O43 C133 1.247(6) . ?
O43 Cd5B 2.596(5) 1_544 ?
N5 C29 1.355(5) . ?
N5 C30 1.410(5) . ?
N2 C5 1.462(13) . ?
N2 C6 1.334(12) . ?
N2 C4 1.465(12) . ?
N9 C74 1.345(5) . ?
N9 C71 1.419(5) . ?
N14 C111 1.358(5) . ?
N14 C108 1.408(5) . ?
N3 C11 1.421(5) . ?
N3 C14 1.361(5) . ?
N4 C21 1.348(5) . ?
N4 C22 1.417(4) . ?
N10 C82 1.403(5) . ?
N10 C81 1.350(5) . ?
N17 C136 1.450(2) . ?
N17 C134 1.346(6) . ?
N17 C135 1.451(2) . ?
N15 C127 1.424(5) . ?
N15 C126 1.339(5) . ?
N13A C99A 1.449(2) . ?
N13A C98A 1.449(2) . ?
N13A C97 1.336(11) . ?
N8 C59 1.358(5) . ?
N8 C60 1.408(5) . ?
N11 C90 1.420(5) . ?
N11 C89 1.339(6) . ?
N7 C51 1.349(5) . ?
N7 C52 1.423(5) . ?
N16 C119 1.419(5) . ?
N16 C118 1.343(5) . ?
N12 C103 1.450(2) . ?
N12 C102 1.451(2) . ?
N12 C101 1.340(2) . ?
N6 C41 1.414(5) . ?
N6 C44 1.353(5) . ?
N1 C3 1.336(9) . ?
N1 C1 1.451(2) . ?
N1 C2 1.444(10) . ?
C109 C108 1.386(6) . ?
C109 C110 1.392(6) . ?
C82 C87 1.393(6) . ?
C82 C83 1.393(6) . ?
C36 C33 1.493(5) . ?
C117 C112 1.381(5) . ?
C117 C116 1.396(5) . ?
C37 C38 1.495(5) . ?
C125 C122 1.499(5) . ?
C76 C75 1.388(5) . ?
C76 C77 1.391(5) . ?
C7 C8 1.514(5) . ?
C133 C130 1.516(6) . ?
C87 C86 1.395(6) . ?
C38 C39 1.369(7) . ?
C38 C43 1.379(7) . ?
C39 C40 1.382(6) . ?
C16 C17 1.404(5) . ?
C16 C15 1.387(5) . ?
C17 C18 1.383(5) . ?
C17 C29 1.504(5) . ?
C40 C41 1.385(6) . ?
C79 C78 1.383(5) . ?
C79 C80 1.390(5) . ?
C79 C81 1.505(5) . ?
C27 C22 1.388(6) . ?
C27 C26 1.383(5) . ?
C84 C85 1.392(6) . ?
C84 C83 1.383(6) . ?
C11 C10 1.378(6) . ?
C11 C12 1.380(6) . ?
C94 C93 1.403(6) . ?
C94 C95 1.387(6) . ?
C41 C42 1.385(6) . ?
C53 C52 1.390(6) . ?
C53 C54 1.385(6) . ?
C18 C19 1.396(5) . ?
C34 C33 1.380(6) . ?
C34 C35 1.380(5) . ?
C107 C106 1.388(6) . ?
C107 C108 1.390(6) . ?
C42 C43 1.392(6) . ?
C111 C112 1.500(5) . ?
C23 C24 1.395(6) . ?
C23 C22 1.390(6) . ?
C78 C77 1.397(5) . ?
C115 C114 1.396(5) . ?
C115 C116 1.382(5) . ?
C13 C8 1.366(6) . ?
C13 C12 1.379(6) . ?
C19 C20 1.385(5) . ?
C19 C21 1.518(5) . ?
C86 C85 1.387(6) . ?
C119 C120 1.397(7) . ?
C119 C124 1.381(7) . ?
C90 C95 1.392(6) . ?
C90 C91 1.378(6) . ?
C20 C15 1.393(5) . ?
C92 C93 1.375(6) . ?
C92 C91 1.397(6) . ?
C123 C122 1.380(7) . ?
C123 C124 1.392(7) . ?
C96 C93 1.517(5) . ?
C44 C45 1.502(5) . ?
C127 C128 1.372(6) . ?
C127 C132 1.379(6) . ?
C55 C58 1.503(6) . ?
C55 C54 1.402(7) . ?
C55 C56 1.370(7) . ?
C131 C130 1.363(6) . ?
C131 C132 1.391(6) . ?
C33 C32 1.382(6) . ?
C45 C46 1.386(5) . ?
C45 C50 1.396(5) . ?
C121 C120 1.390(6) . ?
C121 C122 1.385(6) . ?
C8 C9 1.377(8) . ?
C10 C9 1.397(7) . ?
C46 C47 1.404(5) . ?
C113 C112 1.393(5) . ?
C113 C114 1.397(5) . ?
C72 C73 1.390(6) . ?
C72 C71 1.372(7) . ?
C15 C14 1.506(5) . ?
C73 C68 1.383(6) . ?
C74 C75 1.502(5) . ?
C51 C47 1.505(5) . ?
C75 C80 1.395(5) . ?
C28 C25 1.502(5) . ?
C77 C89 1.505(5) . ?
C24 C25 1.377(6) . ?
C30 C31 1.391(6) . ?
C30 C35 1.384(5) . ?
C31 C32 1.390(6) . ?
C25 C26 1.382(6) . ?
C85 C88 1.495(5) . ?
C57 C52 1.389(6) . ?
C57 C56 1.380(6) . ?
C104 C105 1.508(5) . ?
C106 C105 1.371(7) . ?
C59 C49 1.503(5) . ?
C60 C61 1.389(5) . ?
C60 C65 1.396(6) . ?
C110 C105 1.401(6) . ?
C61 C62 1.385(5) . ?
C62 C63 1.387(5) . ?
C129 C128 1.400(6) . ?
C129 C130 1.378(7) . ?
C114 C118 1.498(5) . ?
C63 C64 1.387(6) . ?
C63 C66 1.498(5) . ?
C116 C126 1.509(5) . ?
C64 C65 1.374(7) . ?
C67 C68 1.496(5) . ?
C68 C69 1.374(6) . ?
C69 C70 1.400(5) . ?
C70 C71 1.384(6) . ?
C47 C48 1.382(5) . ?
C48 C49 1.404(5) . ?
C49 C50 1.385(5) . ?
O49 C157 1.3033(12) . ?
C155 C157 1.539(2) . ?
C157 C156 1.539(2) . ?
O56 C167 1.3039(12) . ?
C169 C167 1.539(2) . ?
C167 C168 1.538(2) . ?
O55 C165 1.3036(12) . ?
C165 C164 1.539(2) . ?
C165 C166 1.538(2) . ?
O52 C153 1.3035(12) . ?
C154 C153 1.539(2) . ?
C153 C152 1.539(2) . ?
O51 C150 1.3043(12) . ?
O50 C148 1.231(2) . ?
N21 C147 1.447(2) . ?
N21 C146 1.449(2) . ?
N21 C148 1.322(15) . ?
C149 C150 1.540(2) . ?
C150 C151 1.539(2) . ?
O57 C145 1.227(2) . ?
N19 C144 1.451(2) . ?
N19 C145 1.337(2) . ?
N19 C143 1.449(2) . ?
O54 C162 1.3032(12) . ?
C162 C161 1.540(2) . ?
C162 C163 1.539(2) . ?
O47 C139 1.228(2) . ?
N22 C138 1.450(2) . ?
N22 C137 1.450(2) . ?
N22 C139 1.342(2) . ?
O53 C160 1.215(7) . ?
N20B C158 1.450(2) . ?
N20B C160 1.340(2) . ?
N20B C159 1.450(2) . ?
O48 C142 1.228(2) . ?
N18 C140 1.449(2) . ?
N18 C141 1.448(2) . ?
N18 C142 1.338(2) . ?

loop_
_smtbx_masks_void_nr
_smtbx_masks_void_average_x
_smtbx_masks_void_average_y
_smtbx_masks_void_average_z
_smtbx_masks_void_volume
_smtbx_masks_void_count_electrons
_smtbx_masks_void_content
1 -0.070 0.000 0.000 474.8 129.1 ?
2 -0.097 0.288 0.149 770.8 190.6 ?
3 0.403 0.212 0.649 770.8 189.3 ?
4 -0.028 0.500 0.500 474.8 129.1 ?
5 0.097 0.712 0.851 770.8 184.7 ?
6 -0.403 0.788 0.351 770.8 186.0 ?
7 0.231 0.069 0.544 8.0 0.1 ?
8 0.269 0.569 0.956 8.0 0.0 ?
9 0.731 0.431 0.044 8.0 0.0 ?
10 0.769 0.931 0.456 8.0 0.0 ?
